data_7012815
loop_
_publ_author_name
'Jasim, Naseralla A.'
'Perutz, Robin N.'
'Archibald, Stephen J.'

_publ_section_title
;
 Replacement of [RuH2(PMe3)4] by [RuH2(PEt3)4] switches reaction
 products: synthesis of fluoride-bridged diruthenium complexes
;
_journal_issue 11
_journal_name_full 'Dalton Transactions'
_journal_page_first 2184
_journal_paper_doi 10.1039/b301582c
_journal_year 2003
_chemical_formula_sum 'C39 H94 F6 O3.5 P6 Ru2 S'
_chemical_formula_weight 1153.16
_chemical_name_systematic
; 
? 
;
_space_group_IT_number 2
_symmetry_cell_setting triclinic
_symmetry_space_group_name_Hall '-P 1'
_symmetry_space_group_name_H-M 'P -1'
_atom_sites_solution_hydrogens geom
_atom_sites_solution_primary direct
_atom_sites_solution_secondary difmap
_audit_creation_method SHELXL-97
_cell_angle_alpha 106.410(7)
_cell_angle_beta 106.800(7)
_cell_angle_gamma 103.127(7)
_cell_formula_units_Z 4
_cell_length_a 14.8900(14)
_cell_length_b 19.3584(17)
_cell_length_c 21.205(2)
_cell_measurement_temperature 150(2)
_cell_volume 5286.3(10)
_computing_cell_refinement X-AREA
_computing_data_collection X-AREA
_computing_data_reduction X-RED
_computing_molecular_graphics 'ORTEP II (Johnson, 1976)'
_computing_publication_material 'SHELXL 97 (Sheldrick, 1997)'
_computing_structure_refinement 'SHELXL-97 (Sheldrick, 1997)'
_computing_structure_solution 'SHELXS-97 (Sheldrick, 1990)'
_diffrn_ambient_temperature 150(2)
_diffrn_measured_fraction_theta_full 0.987
_diffrn_measured_fraction_theta_max 0.987
_diffrn_measurement_device_type 'Stoe IPDSII image plate'
_diffrn_measurement_method '295 frames at 1^o intervals, exposure time 1 minute'
_diffrn_radiation_monochromator graphite
_diffrn_radiation_source 'fine-focus sealed tube'
_diffrn_radiation_type MoK\a
_diffrn_radiation_wavelength 0.71073
_diffrn_reflns_av_R_equivalents 0.0656
_diffrn_reflns_av_sigmaI/netI 0.1094
_diffrn_reflns_limit_h_max 23
_diffrn_reflns_limit_h_min -23
_diffrn_reflns_limit_k_max 29
_diffrn_reflns_limit_k_min -30
_diffrn_reflns_limit_l_max 32
_diffrn_reflns_limit_l_min -33
_diffrn_reflns_number 116744
_diffrn_reflns_theta_full 33.58
_diffrn_reflns_theta_max 33.58
_diffrn_reflns_theta_min 2.31
_exptl_absorpt_coefficient_mu 0.848
_exptl_absorpt_correction_type none
_exptl_crystal_density_diffrn 1.449
_exptl_crystal_density_method 'not measured'
_exptl_crystal_description block
_exptl_crystal_F_000 2416
_exptl_crystal_size_max 0.35
_exptl_crystal_size_mid 0.20
_exptl_crystal_size_min 0.15
_refine_diff_density_max 1.564
_refine_diff_density_min -1.837
_refine_diff_density_rms 0.152
_refine_ls_extinction_coef 0.00330(12)
_refine_ls_extinction_expression Fc^*^=kFc[1+0.001xFc^2^\l^3^/sin(2\q)]^-1/4^
_refine_ls_extinction_method SHELXL
_refine_ls_goodness_of_fit_ref 0.827
_refine_ls_hydrogen_treatment constr
_refine_ls_matrix_type full
_refine_ls_number_parameters 1091
_refine_ls_number_reflns 41199
_refine_ls_number_restraints 0
_refine_ls_restrained_S_all 0.827
_refine_ls_R_factor_all 0.1017
_refine_ls_R_factor_gt 0.0503
_refine_ls_shift/su_max 0.068
_refine_ls_shift/su_mean 0.004
_refine_ls_structure_factor_coef Fsqd
_refine_ls_weighting_details 'w=1/[\s^2^(Fo^2^)+(0.0680P)^2^+0.0000P] where P=(Fo^2^+2Fc^2^)/3'
_refine_ls_weighting_scheme calc
_refine_ls_wR_factor_gt 0.1141
_refine_ls_wR_factor_ref 0.1267
_reflns_number_gt 21578
_reflns_number_total 41199
_reflns_threshold_expression >2sigma(I)
_cod_data_source_file b301582c.txt
_cod_data_source_block d:\crysta~1\sja28_01\sja28_01
_cod_depositor_comments
;
The following automatic conversions were performed:

'_refine_ls_weighting_scheme' value 'calc
w=1/[\s^2^(Fo^2^)+(0.0680P)^2^+0.0000P] where P=(Fo^2^+2Fc^2^)/3' was
changed to 'calc'. New tag '_refine_ls_weighting_details' was
created. The value of the new tag was set to
'w=1/[\s^2^(Fo^2^)+(0.0680P)^2^+0.0000P] where P=(Fo^2^+2Fc^2^)/3'.

Automatic conversion script
Id: cif_fix_values 3143 2015-03-26 13:38:13Z robertas 
;
_cod_original_cell_volume 5286.1(8)
_cod_original_sg_symbol_H-M P-1
_cod_original_formula_sum 'C39 H94 F6 O3.50 P6 Ru2 S'
_cod_database_code 7012815

loop_
_symmetry_equiv_pos_as_xyz
'x, y, z'
'-x, -y, -z'

loop_
_atom_site_label
_atom_site_type_symbol
_atom_site_fract_x
_atom_site_fract_y
_atom_site_fract_z
_atom_site_U_iso_or_equiv
_atom_site_adp_type
_atom_site_occupancy
_atom_site_calc_flag
_atom_site_refinement_flags
_atom_site_disorder_assembly
_atom_site_disorder_group
Ru1 Ru -0.290131(18) 0.299789(14) 0.007433(13) 0.01818(5) Uani 1 d . . .
Ru2 Ru -0.130041(18) 0.232527(14) 0.069169(13) 0.01807(5) Uani 1 d . . .
Ru3 Ru 0.609926(18) 0.263679(14) 0.441848(13) 0.01793(5) Uani 1 d . . .
Ru4 Ru 0.780998(18) 0.208832(14) 0.508998(13) 0.01857(5) Uani 1 d . . .
C1 C -0.3000(3) 0.2332(2) -0.1615(2) 0.0333(8) Uani 1 d . . .
H1A H -0.2940 0.2480 -0.2015 0.040 Uiso 1 calc R . .
H1B H -0.2363 0.2273 -0.1372 0.040 Uiso 1 calc R . .
C2 C -0.3823(3) 0.1562(2) -0.1916(2) 0.0400(9) Uani 1 d . . .
H2A H -0.3665 0.1182 -0.2243 0.060 Uiso 1 calc R . .
H2B H -0.4457 0.1607 -0.2172 0.060 Uiso 1 calc R . .
H2C H -0.3879 0.1399 -0.1527 0.060 Uiso 1 calc R . .
C3 C -0.4359(3) 0.3167(2) -0.1529(2) 0.0337(8) Uani 1 d . . .
H3A H -0.4913 0.2761 -0.1542 0.040 Uiso 1 calc R . .
H3B H -0.4414 0.3664 -0.1282 0.040 Uiso 1 calc R . .
C4 C -0.4513(4) 0.3089(3) -0.2298(2) 0.0449(10) Uani 1 d . . .
H4A H -0.5163 0.3128 -0.2528 0.067 Uiso 1 calc R . .
H4B H -0.4488 0.2592 -0.2558 0.067 Uiso 1 calc R . .
H4C H -0.3985 0.3499 -0.2297 0.067 Uiso 1 calc R . .
C5 C -0.2282(3) 0.3939(2) -0.1003(2) 0.0311(7) Uani 1 d . . .
H5A H -0.2540 0.3973 -0.1475 0.037 Uiso 1 calc R . .
H5B H -0.2255 0.4411 -0.0647 0.037 Uiso 1 calc R . .
C6 C -0.1220(3) 0.3921(2) -0.0853(2) 0.0355(8) Uani 1 d . . .
H6A H -0.0804 0.4382 -0.0870 0.053 Uiso 1 calc R . .
H6B H -0.1230 0.3467 -0.1211 0.053 Uiso 1 calc R . .
H6C H -0.0945 0.3903 -0.0381 0.053 Uiso 1 calc R . .
C7 C -0.5339(3) 0.3121(2) -0.0116(2) 0.0325(8) Uani 1 d . . .
H7A H -0.5042 0.3578 0.0329 0.039 Uiso 1 calc R . .
H7B H -0.5300 0.3303 -0.0503 0.039 Uiso 1 calc R . .
C8 C -0.6438(3) 0.2788(3) -0.0254(3) 0.0481(11) Uani 1 d . . .
H8A H -0.6754 0.3177 -0.0277 0.072 Uiso 1 calc R . .
H8B H -0.6505 0.2624 0.0133 0.072 Uiso 1 calc R . .
H8C H -0.6765 0.2347 -0.0705 0.072 Uiso 1 calc R . .
C9 C -0.5334(3) 0.1628(2) -0.0786(2) 0.0342(8) Uani 1 d . . .
H9A H -0.6018 0.1524 -0.0788 0.041 Uiso 1 calc R . .
H9B H -0.5357 0.1699 -0.1234 0.041 Uiso 1 calc R . .
C10 C -0.5030(3) 0.0937(2) -0.0778(2) 0.0381(9) Uani 1 d . . .
H10A H -0.5504 0.0488 -0.1194 0.057 Uiso 1 calc R . .
H10B H -0.5028 0.0849 -0.0345 0.057 Uiso 1 calc R . .
H10C H -0.4362 0.1026 -0.0790 0.057 Uiso 1 calc R . .
C11 C -0.4508(3) 0.2309(2) 0.07522(19) 0.0288(7) Uani 1 d . . .
H11A H -0.4019 0.2042 0.0844 0.035 Uiso 1 calc R . .
H11B H -0.4247 0.2803 0.1159 0.035 Uiso 1 calc R . .
C12 C -0.5475(4) 0.1833(3) 0.0764(3) 0.0452(10) Uani 1 d . . .
H12A H -0.5338 0.1769 0.1221 0.068 Uiso 1 calc R . .
H12B H -0.5738 0.1329 0.0379 0.068 Uiso 1 calc R . .
H12C H -0.5966 0.2095 0.0699 0.068 Uiso 1 calc R . .
C13 C -0.1428(2) 0.48488(19) 0.0925(2) 0.0274(7) Uani 1 d . . .
H13A H -0.1015 0.4795 0.1355 0.033 Uiso 1 calc R . .
H13B H -0.1190 0.4646 0.0544 0.033 Uiso 1 calc R . .
C14 C -0.1221(3) 0.5702(2) 0.1081(3) 0.0410(9) Uani 1 d . . .
H14A H -0.0508 0.5958 0.1215 0.062 Uiso 1 calc R . .
H14B H -0.1423 0.5923 0.1471 0.062 Uiso 1 calc R . .
H14C H -0.1600 0.5773 0.0656 0.062 Uiso 1 calc R . .
C15 C -0.2881(3) 0.4336(2) 0.15070(18) 0.0289(7) Uani 1 d . . .
H15A H -0.3600 0.4223 0.1412 0.035 Uiso 1 calc R . .
H15B H -0.2688 0.3934 0.1658 0.035 Uiso 1 calc R . .
C16 C -0.2321(3) 0.5100(2) 0.2143(2) 0.0402(9) Uani 1 d . . .
H16A H -0.2483 0.5061 0.2550 0.060 Uiso 1 calc R . .
H16B H -0.2520 0.5508 0.2018 0.060 Uiso 1 calc R . .
H16C H -0.1602 0.5218 0.2265 0.060 Uiso 1 calc R . .
C17 C -0.3469(3) 0.4738(2) 0.0236(2) 0.0285(7) Uani 1 d . . .
H17A H -0.3105 0.4972 -0.0016 0.034 Uiso 1 calc R . .
H17B H -0.4102 0.4349 -0.0129 0.034 Uiso 1 calc R . .
C18 C -0.3731(3) 0.5357(2) 0.0695(2) 0.0397(9) Uani 1 d . . .
H18A H -0.4121 0.5572 0.0396 0.060 Uiso 1 calc R . .
H18B H -0.3118 0.5762 0.1051 0.060 Uiso 1 calc R . .
H18C H -0.4124 0.5136 0.0934 0.060 Uiso 1 calc R . .
C19 C 0.0805(3) 0.1739(2) 0.07015(19) 0.0290(7) Uani 1 d . . .
H19A H 0.1333 0.2247 0.0957 0.035 Uiso 1 calc R . .
H19B H 0.0641 0.1571 0.1066 0.035 Uiso 1 calc R . .
C20 C 0.1260(4) 0.1193(3) 0.0353(3) 0.0556(14) Uani 1 d . . .
H20A H 0.1843 0.1192 0.0716 0.083 Uiso 1 calc R . .
H20B H 0.1463 0.1357 0.0004 0.083 Uiso 1 calc R . .
H20C H 0.0768 0.0676 0.0115 0.083 Uiso 1 calc R . .
C21 C -0.0898(3) 0.0968(2) -0.06056(18) 0.0288(7) Uani 1 d . . .
H21A H -0.0373 0.0831 -0.0759 0.035 Uiso 1 calc R . .
H21B H -0.1200 0.0563 -0.0456 0.035 Uiso 1 calc R . .
C22 C -0.1701(3) 0.0981(2) -0.1241(2) 0.0340(8) Uani 1 d . . .
H22A H -0.1975 0.0479 -0.1628 0.051 Uiso 1 calc R . .
H22B H -0.1406 0.1370 -0.1403 0.051 Uiso 1 calc R . .
H22C H -0.2235 0.1102 -0.1100 0.051 Uiso 1 calc R . .
C23 C 0.0169(3) 0.2550(2) -0.0224(2) 0.0291(7) Uani 1 d . . .
H23A H -0.0409 0.2612 -0.0549 0.035 Uiso 1 calc R . .
H23B H 0.0552 0.3054 0.0166 0.035 Uiso 1 calc R . .
C24 C 0.0829(4) 0.2355(3) -0.0632(3) 0.0463(11) Uani 1 d . . .
H24A H 0.1030 0.2759 -0.0806 0.070 Uiso 1 calc R . .
H24B H 0.0458 0.1867 -0.1035 0.070 Uiso 1 calc R . .
H24C H 0.1423 0.2312 -0.0316 0.070 Uiso 1 calc R . .
C25 C -0.3032(3) 0.0704(2) 0.04422(19) 0.0298(7) Uani 1 d . . .
H25A H -0.3284 0.0369 0.0674 0.036 Uiso 1 calc R . .
H25B H -0.3469 0.1015 0.0375 0.036 Uiso 1 calc R . .
C26 C -0.3122(3) 0.0201(2) -0.0286(2) 0.0346(8) Uani 1 d . . .
H26A H -0.3820 -0.0121 -0.0568 0.052 Uiso 1 calc R . .
H26B H -0.2711 -0.0124 -0.0229 0.052 Uiso 1 calc R . .
H26C H -0.2895 0.0525 -0.0529 0.052 Uiso 1 calc R . .
C27 C -0.1098(3) 0.0667(2) 0.1137(2) 0.0304(7) Uani 1 d . . .
H27A H -0.0973 0.0471 0.0698 0.037 Uiso 1 calc R . .
H27B H -0.0442 0.0952 0.1531 0.037 Uiso 1 calc R . .
C28 C -0.1612(4) -0.0018(2) 0.1279(2) 0.0415(9) Uani 1 d . . .
H28A H -0.1191 -0.0338 0.1320 0.062 Uiso 1 calc R . .
H28B H -0.2254 -0.0318 0.0887 0.062 Uiso 1 calc R . .
H28C H -0.1720 0.0164 0.1723 0.062 Uiso 1 calc R . .
C29 C -0.1924(3) 0.1683(2) 0.19018(19) 0.0325(8) Uani 1 d . . .
H29A H -0.1358 0.1651 0.2264 0.039 Uiso 1 calc R . .
H29B H -0.1845 0.2232 0.2026 0.039 Uiso 1 calc R . .
C30 C -0.2863(4) 0.1303(3) 0.1988(3) 0.0567(13) Uani 1 d . . .
H30A H -0.2812 0.1554 0.2474 0.085 Uiso 1 calc R . .
H30B H -0.2948 0.0762 0.1892 0.085 Uiso 1 calc R . .
H30C H -0.3438 0.1347 0.1653 0.085 Uiso 1 calc R . .
C31 C 0.0603(3) 0.2673(2) 0.23503(19) 0.0309(7) Uani 1 d . . .
H31A H 0.0178 0.2585 0.2622 0.037 Uiso 1 calc R . .
H31B H 0.0584 0.2164 0.2063 0.037 Uiso 1 calc R . .
C32 C 0.1671(4) 0.3105(3) 0.2887(3) 0.0519(12) Uani 1 d . . .
H32A H 0.1870 0.2809 0.3174 0.078 Uiso 1 calc R . .
H32B H 0.1709 0.3603 0.3196 0.078 Uiso 1 calc R . .
H32C H 0.2118 0.3180 0.2633 0.078 Uiso 1 calc R . .
C33 C -0.0462(3) 0.3747(2) 0.22450(18) 0.0288(7) Uani 1 d . . .
H33A H -0.0709 0.4040 0.1961 0.035 Uiso 1 calc R . .
H33B H -0.1043 0.3436 0.2298 0.035 Uiso 1 calc R . .
C34 C 0.0250(3) 0.4316(2) 0.2980(2) 0.0410(9) Uani 1 d . . .
H34A H -0.0095 0.4630 0.3193 0.062 Uiso 1 calc R . .
H34B H 0.0821 0.4645 0.2940 0.062 Uiso 1 calc R . .
H34C H 0.0484 0.4039 0.3279 0.062 Uiso 1 calc R . .
C35 C 0.1080(3) 0.3742(2) 0.1688(2) 0.0289(7) Uani 1 d . . .
H35A H 0.1588 0.4021 0.2176 0.035 Uiso 1 calc R . .
H35B H 0.1379 0.3436 0.1405 0.035 Uiso 1 calc R . .
C36 C 0.0842(3) 0.4325(2) 0.1369(2) 0.0340(8) Uani 1 d . . .
H36A H 0.1452 0.4649 0.1370 0.051 Uiso 1 calc R . .
H36B H 0.0565 0.4644 0.1653 0.051 Uiso 1 calc R . .
H36C H 0.0354 0.4056 0.0881 0.051 Uiso 1 calc R . .
C37 C 0.7780(3) 0.4167(2) 0.45078(19) 0.0273(7) Uani 1 d . . .
H37A H 0.8194 0.3842 0.4588 0.033 Uiso 1 calc R . .
H37B H 0.8018 0.4448 0.4230 0.033 Uiso 1 calc R . .
C38 C 0.7957(3) 0.4747(2) 0.5225(2) 0.0339(8) Uani 1 d . . .
H38A H 0.8667 0.5050 0.5469 0.051 Uiso 1 calc R . .
H38B H 0.7746 0.4478 0.5514 0.051 Uiso 1 calc R . .
H38C H 0.7571 0.5086 0.5155 0.051 Uiso 1 calc R . .
C39 C 0.5831(3) 0.42252(19) 0.38777(18) 0.0262(7) Uani 1 d . . .
H39A H 0.5134 0.3933 0.3545 0.031 Uiso 1 calc R . .
H39B H 0.5813 0.4491 0.4345 0.031 Uiso 1 calc R . .
C40 C 0.6267(3) 0.4833(2) 0.3613(2) 0.0357(8) Uani 1 d . . .
H40A H 0.5860 0.5164 0.3583 0.054 Uiso 1 calc R . .
H40B H 0.6269 0.4581 0.3143 0.054 Uiso 1 calc R . .
H40C H 0.6951 0.5141 0.3946 0.054 Uiso 1 calc R . .
C41 C 0.6525(3) 0.3133(2) 0.30794(18) 0.0300(7) Uani 1 d . . .
H41A H 0.6478 0.2593 0.2992 0.036 Uiso 1 calc R . .
H41B H 0.5914 0.3126 0.2728 0.036 Uiso 1 calc R . .
C42 C 0.7398(3) 0.3496(3) 0.2912(2) 0.0423(10) Uani 1 d . . .
H42A H 0.7295 0.3208 0.2421 0.063 Uiso 1 calc R . .
H42B H 0.8014 0.3488 0.3235 0.063 Uiso 1 calc R . .
H42C H 0.7447 0.4026 0.2972 0.063 Uiso 1 calc R . .
C43 C 0.5745(3) 0.4064(2) 0.56753(18) 0.0289(7) Uani 1 d . . .
H43A H 0.6038 0.4439 0.5492 0.035 Uiso 1 calc R . .
H43B H 0.5229 0.4224 0.5825 0.035 Uiso 1 calc R . .
C44 C 0.6557(3) 0.4095(2) 0.6323(2) 0.0369(8) Uani 1 d . . .
H44A H 0.6838 0.4615 0.6683 0.055 Uiso 1 calc R . .
H44B H 0.7083 0.3952 0.6186 0.055 Uiso 1 calc R . .
H44C H 0.6272 0.3738 0.6519 0.055 Uiso 1 calc R . .
C45 C 0.4677(3) 0.2508(2) 0.5389(2) 0.0301(7) Uani 1 d . . .
H45A H 0.4316 0.1983 0.5028 0.036 Uiso 1 calc R . .
H45B H 0.5264 0.2486 0.5741 0.036 Uiso 1 calc R . .
C46 C 0.3993(3) 0.2725(3) 0.5771(2) 0.0430(10) Uani 1 d . . .
H46A H 0.3808 0.2350 0.5980 0.064 Uiso 1 calc R . .
H46B H 0.3391 0.2730 0.5430 0.064 Uiso 1 calc R . .
H46C H 0.4343 0.3234 0.6147 0.064 Uiso 1 calc R . .
C47 C 0.3998(3) 0.3212(2) 0.43856(18) 0.0275(7) Uani 1 d . . .
H47A H 0.4120 0.3298 0.3975 0.033 Uiso 1 calc R . .
H47B H 0.3459 0.2713 0.4196 0.033 Uiso 1 calc R . .
C48 C 0.3601(4) 0.3825(3) 0.4704(3) 0.0639(16) Uani 1 d . . .
H48A H 0.2997 0.3797 0.4341 0.096 Uiso 1 calc R . .
H48B H 0.4106 0.4330 0.4876 0.096 Uiso 1 calc R . .
H48C H 0.3444 0.3743 0.5101 0.096 Uiso 1 calc R . .
C49 C 0.3750(3) 0.1180(2) 0.3529(2) 0.0289(7) Uani 1 d . . .
H49A H 0.3469 0.1494 0.3821 0.035 Uiso 1 calc R . .
H49B H 0.3215 0.0875 0.3056 0.035 Uiso 1 calc R . .
C50 C 0.4061(3) 0.0634(2) 0.3875(2) 0.0348(8) Uani 1 d . . .
H50A H 0.3481 0.0311 0.3910 0.052 Uiso 1 calc R . .
H50B H 0.4575 0.0929 0.4351 0.052 Uiso 1 calc R . .
H50C H 0.4326 0.0311 0.3585 0.052 Uiso 1 calc R . .
C51 C 0.4109(3) 0.2162(2) 0.27528(19) 0.0289(7) Uani 1 d . . .
H51A H 0.4220 0.2709 0.2997 0.035 Uiso 1 calc R . .
H51B H 0.4434 0.2131 0.2404 0.035 Uiso 1 calc R . .
C52 C 0.2992(3) 0.1763(3) 0.2338(3) 0.0501(11) Uani 1 d . . .
H52A H 0.2753 0.2004 0.2005 0.075 Uiso 1 calc R . .
H52B H 0.2646 0.1805 0.2669 0.075 Uiso 1 calc R . .
H52C H 0.2860 0.1222 0.2074 0.075 Uiso 1 calc R . .
C53 C 0.5217(3) 0.1129(2) 0.29194(19) 0.0281(7) Uani 1 d . . .
H53A H 0.5768 0.1416 0.2822 0.034 Uiso 1 calc R . .
H53B H 0.5497 0.0865 0.3224 0.034 Uiso 1 calc R . .
C54 C 0.4448(3) 0.0523(2) 0.2216(2) 0.0422(10) Uani 1 d . . .
H54A H 0.4765 0.0188 0.1994 0.063 Uiso 1 calc R . .
H54B H 0.4176 0.0772 0.1900 0.063 Uiso 1 calc R . .
H54C H 0.3908 0.0218 0.2303 0.063 Uiso 1 calc R . .
C55 C 0.9796(3) 0.3679(2) 0.5702(2) 0.0347(8) Uani 1 d . . .
H55A H 0.9183 0.3816 0.5637 0.042 Uiso 1 calc R . .
H55B H 1.0106 0.3775 0.6213 0.042 Uiso 1 calc R . .
C56 C 1.0499(5) 0.4240(3) 0.5542(3) 0.0749(19) Uani 1 d . . .
H56A H 1.0620 0.4763 0.5852 0.112 Uiso 1 calc R . .
H56B H 1.0201 0.4181 0.5045 0.112 Uiso 1 calc R . .
H56C H 1.1131 0.4140 0.5626 0.112 Uiso 1 calc R . .
C57 C 1.0429(3) 0.2353(3) 0.5665(3) 0.0449(10) Uani 1 d . . .
H57A H 1.0298 0.2237 0.6061 0.054 Uiso 1 calc R . .
H57B H 1.0407 0.1872 0.5326 0.054 Uiso 1 calc R . .
C58 C 1.1496(4) 0.2921(4) 0.5965(3) 0.0683(16) Uani 1 d . . .
H58A H 1.1965 0.2698 0.6190 0.103 Uiso 1 calc R . .
H58B H 1.1547 0.3396 0.6319 0.103 Uiso 1 calc R . .
H58C H 1.1656 0.3030 0.5579 0.103 Uiso 1 calc R . .
C59 C 0.9570(5) 0.2532(3) 0.4369(3) 0.077(2) Uani 1 d . . .
H59A H 0.9376 0.1970 0.4230 0.093 Uiso 1 calc R . .
H59B H 0.9606 0.2793 0.4854 0.093 Uiso 1 calc R . .
C60A C 1.0344(8) 0.2858(6) 0.4213(6) 0.040(2) Uani 0.40 d P . .
H60A H 1.0953 0.2804 0.4500 0.060 Uiso 0.40 calc PR . .
H60B H 1.0434 0.3401 0.4320 0.060 Uiso 0.40 calc PR . .
H60C H 1.0205 0.2602 0.3708 0.060 Uiso 0.40 calc PR . .
C60B C 0.9117(6) 0.2764(5) 0.3893(4) 0.0428(16) Uani 0.60 d P . .
H60D H 0.8409 0.2628 0.3821 0.064 Uiso 0.60 calc PR . .
H60E H 0.9185 0.2518 0.3445 0.064 Uiso 0.60 calc PR . .
H60F H 0.9413 0.3320 0.4053 0.064 Uiso 0.60 calc PR . .
C61 C 0.7179(3) 0.2207(2) 0.6519(2) 0.0349(8) Uani 1 d . . .
H61A H 0.7445 0.2385 0.7043 0.042 Uiso 1 calc R . .
H61B H 0.6941 0.2604 0.6387 0.042 Uiso 1 calc R . .
C62 C 0.6277(3) 0.1461(3) 0.6217(2) 0.0390(9) Uani 1 d . . .
H62A H 0.5771 0.1559 0.6405 0.058 Uiso 1 calc R . .
H62B H 0.6497 0.1067 0.6357 0.058 Uiso 1 calc R . .
H62C H 0.5994 0.1284 0.5697 0.058 Uiso 1 calc R . .
C63 C 0.8521(3) 0.1344(2) 0.6459(2) 0.0359(8) Uani 1 d . . .
H63A H 0.8017 0.0854 0.6102 0.043 Uiso 1 calc R . .
H63B H 0.9170 0.1350 0.6421 0.043 Uiso 1 calc R . .
C64 C 0.8593(4) 0.1349(3) 0.7202(2) 0.0475(11) Uani 1 d . . .
H64A H 0.8768 0.0908 0.7264 0.071 Uiso 1 calc R . .
H64B H 0.7949 0.1322 0.7246 0.071 Uiso 1 calc R . .
H64C H 0.9107 0.1821 0.7566 0.071 Uiso 1 calc R . .
C65 C 0.9219(3) 0.2966(2) 0.6946(2) 0.0372(8) Uani 1 d . . .
H65A H 0.9370 0.2860 0.7388 0.045 Uiso 1 calc R . .
H65B H 0.9825 0.3040 0.6832 0.045 Uiso 1 calc R . .
C66 C 0.8968(3) 0.3712(2) 0.7078(2) 0.0421(9) Uani 1 d . . .
H66A H 0.9534 0.4133 0.7468 0.063 Uiso 1 calc R . .
H66B H 0.8379 0.3650 0.7204 0.063 Uiso 1 calc R . .
H66C H 0.8832 0.3829 0.6647 0.063 Uiso 1 calc R . .
C67 C 0.8657(3) 0.0431(2) 0.4860(2) 0.0372(9) Uani 1 d . . .
H67A H 0.9319 0.0832 0.5056 0.045 Uiso 1 calc R . .
H67B H 0.8563 0.0291 0.5257 0.045 Uiso 1 calc R . .
C68 C 0.8682(4) -0.0272(3) 0.4318(3) 0.0512(11) Uani 1 d . . .
H68A H 0.9217 -0.0439 0.4549 0.077 Uiso 1 calc R . .
H68B H 0.8804 -0.0141 0.3929 0.077 Uiso 1 calc R . .
H68C H 0.8042 -0.0685 0.4129 0.077 Uiso 1 calc R . .
C69 C 0.6560(3) 0.0214(2) 0.4527(3) 0.0442(10) Uani 1 d . . .
H69A H 0.6483 0.0441 0.4981 0.053 Uiso 1 calc R . .
H69B H 0.5997 0.0227 0.4148 0.053 Uiso 1 calc R . .
C70 C 0.6427(4) -0.0629(3) 0.4402(3) 0.0530(12) Uani 1 d . . .
H70A H 0.5777 -0.0883 0.4401 0.079 Uiso 1 calc R . .
H70B H 0.6956 -0.0663 0.4782 0.079 Uiso 1 calc R . .
H70C H 0.6464 -0.0879 0.3943 0.079 Uiso 1 calc R . .
C71 C 0.7555(4) 0.0670(3) 0.3621(2) 0.0457(11) Uani 1 d . . .
H71A H 0.7363 0.1087 0.3500 0.055 Uiso 1 calc R . .
H71B H 0.8213 0.0709 0.3589 0.055 Uiso 1 calc R . .
C72 C 0.6805(5) -0.0089(3) 0.3049(3) 0.0716(18) Uani 1 d . . .
H72A H 0.6802 -0.0105 0.2583 0.107 Uiso 1 calc R . .
H72B H 0.6139 -0.0134 0.3055 0.107 Uiso 1 calc R . .
H72C H 0.6994 -0.0513 0.3144 0.107 Uiso 1 calc R . .
C73 C 0.0538(5) 0.0808(5) 0.3128(3) 0.081(2) Uani 1 d . . .
C74 C 0.4046(4) 0.4622(3) 0.1699(3) 0.0526(12) Uani 1 d . . .
F1 F -0.26720(14) 0.19084(10) -0.02331(9) 0.0220(4) Uani 1 d . . .
F2 F -0.23333(14) 0.28019(11) 0.10285(9) 0.0216(4) Uani 1 d . . .
F3 F -0.13309(13) 0.32363(10) 0.03106(10) 0.0221(4) Uani 1 d . . .
F4 F 0.62343(14) 0.17862(10) 0.48678(10) 0.0224(4) Uani 1 d . . .
F5 F 0.71535(13) 0.21838(11) 0.40929(9) 0.0219(4) Uani 1 d . . .
F6 F 0.74884(14) 0.31365(10) 0.53338(10) 0.0224(4) Uani 1 d . . .
F7 F -0.0117(3) -0.0040(2) 0.2860(2) 0.1022(14) Uani 1 d . . .
F8 F -0.0103(3) 0.1139(2) 0.2962(2) 0.0848(11) Uani 1 d . . .
F9 F 0.0953(3) 0.0682(3) 0.2621(2) 0.1141(17) Uani 1 d . . .
F10 F 0.4892(3) 0.51785(19) 0.2190(2) 0.0768(10) Uani 1 d . . .
F11 F 0.3300(3) 0.4885(2) 0.1727(3) 0.0904(13) Uani 1 d . . .
F12 F 0.4103(3) 0.4547(3) 0.1065(2) 0.1004(14) Uani 1 d . . .
P1 P -0.31759(7) 0.31130(5) -0.09898(5) 0.02331(16) Uani 1 d . . .
P2 P -0.45199(6) 0.25273(5) -0.00403(5) 0.02357(16) Uani 1 d . . .
P3 P -0.27262(6) 0.42275(5) 0.06556(4) 0.02110(15) Uani 1 d . . .
P4 P -0.03148(6) 0.18784(5) 0.01640(4) 0.02165(16) Uani 1 d . . .
P5 P -0.17729(7) 0.13466(5) 0.10406(4) 0.02245(16) Uani 1 d . . .
P6 P 0.00062(6) 0.30836(5) 0.17257(4) 0.02217(16) Uani 1 d . . .
P7 P 0.64884(6) 0.35438(5) 0.39718(4) 0.02056(15) Uani 1 d . . .
P8 P 0.51369(6) 0.31178(5) 0.49448(4) 0.02154(16) Uani 1 d . . .
P9 P 0.47723(6) 0.18227(5) 0.34252(4) 0.02124(15) Uani 1 d . . .
P10 P 0.93988(7) 0.26323(6) 0.52122(5) 0.02711(18) Uani 1 d . . .
P11 P 0.82001(7) 0.21246(5) 0.62147(5) 0.02383(16) Uani 1 d . . .
P12 P 0.77167(7) 0.08578(5) 0.45620(5) 0.02414(17) Uani 1 d . . .
S1 S 0.13091(9) 0.10597(8) 0.39817(7) 0.0509(3) Uani 1 d . . .
S2 S 0.38868(8) 0.37297(6) 0.18317(6) 0.0393(2) Uani 1 d . . .
O1 O 0.1822(3) 0.0516(2) 0.3977(2) 0.0667(11) Uani 1 d . . .
O2 O 0.0643(3) 0.1037(3) 0.4338(2) 0.0710(11) Uani 1 d . . .
O3 O 0.1879(3) 0.1808(2) 0.4054(3) 0.0847(14) Uani 1 d . . .
O4 O 0.3794(3) 0.3909(2) 0.25049(19) 0.0599(9) Uani 1 d . . .
O5 O 0.2989(2) 0.3221(2) 0.12353(18) 0.0552(9) Uani 1 d . . .
O6 O 0.4796(3) 0.3591(2) 0.1824(2) 0.0598(9) Uani 1 d . . .
O1S O 0.6958(6) -0.1946(5) 0.2134(5) 0.068(2) Uani 0.50 d P A 1
C1S C 0.7130(12) -0.2587(10) 0.2267(11) 0.076(5) Uani 0.50 d P A 1
H1S1 H 0.6617 -0.3065 0.1896 0.091 Uiso 0.50 calc PR A 1
H1S2 H 0.7110 -0.2567 0.2735 0.091 Uiso 0.50 calc PR A 1
C2S C 0.8143(13) -0.2555(11) 0.2261(11) 0.060(4) Uani 0.50 d P A 1
H2S1 H 0.8465 -0.2803 0.2566 0.072 Uiso 0.50 calc PR A 1
H2S2 H 0.8115 -0.2794 0.1773 0.072 Uiso 0.50 calc PR A 1
C3S C 0.8659(11) -0.1715(8) 0.2556(9) 0.073(4) Uani 0.50 d P A 1
H3S1 H 0.8876 -0.1504 0.3080 0.088 Uiso 0.50 calc PR A 1
H3S2 H 0.9245 -0.1583 0.2427 0.088 Uiso 0.50 calc PR A 1
C4S C 0.7884(9) -0.1428(7) 0.2219(7) 0.059(3) Uani 0.50 d P A 1
H4S1 H 0.7993 -0.0900 0.2525 0.071 Uiso 0.50 calc PR A 1
H4S2 H 0.7891 -0.1429 0.1753 0.071 Uiso 0.50 calc PR A 1
O2S O 0.7947(6) -0.2997(5) 0.2284(6) 0.076(3) Uani 0.50 d P B 2
C5S C 0.7008(10) -0.2939(7) 0.2304(8) 0.059(4) Uani 0.50 d P B 2
H5S1 H 0.6787 -0.3220 0.2587 0.071 Uiso 0.50 calc PR B 2
H5S2 H 0.6492 -0.3160 0.1817 0.071 Uiso 0.50 calc PR B 2
C6S C 0.7170(8) -0.2097(6) 0.2643(7) 0.053(3) Uani 0.50 d P B 2
H6S1 H 0.6618 -0.1960 0.2377 0.064 Uiso 0.50 calc PR B 2
H6S2 H 0.7222 -0.1961 0.3142 0.064 Uiso 0.50 calc PR B 2
C7S C 0.8099(16) -0.1716(10) 0.2606(13) 0.109(7) Uani 0.50 d P B 2
H7S1 H 0.8593 -0.1393 0.3091 0.131 Uiso 0.50 calc PR B 2
H7S2 H 0.7990 -0.1380 0.2336 0.131 Uiso 0.50 calc PR B 2
C8S C 0.8480(14) -0.2282(13) 0.2258(11) 0.069(5) Uani 0.50 d P B 2
H8S1 H 0.8348 -0.2327 0.1760 0.082 Uiso 0.50 calc PR B 2
H8S2 H 0.9207 -0.2139 0.2512 0.082 Uiso 0.50 calc PR B 2

loop_
_atom_site_aniso_label
_atom_site_aniso_U_11
_atom_site_aniso_U_22
_atom_site_aniso_U_33
_atom_site_aniso_U_23
_atom_site_aniso_U_13
_atom_site_aniso_U_12
Ru1 0.01686(11) 0.01702(11) 0.01917(11) 0.00656(9) 0.00556(9) 0.00490(9)
Ru2 0.01849(11) 0.01661(11) 0.01755(11) 0.00535(9) 0.00577(9) 0.00577(9)
Ru3 0.01773(11) 0.01615(11) 0.01785(11) 0.00497(9) 0.00552(9) 0.00529(9)
Ru4 0.01734(11) 0.01848(12) 0.01874(11) 0.00702(9) 0.00570(9) 0.00529(9)
C1 0.046(2) 0.034(2) 0.0285(17) 0.0138(15) 0.0193(17) 0.0184(17)
C2 0.054(3) 0.030(2) 0.0293(18) 0.0048(16) 0.0135(18) 0.0130(18)
C3 0.0326(19) 0.037(2) 0.0296(17) 0.0163(16) 0.0041(15) 0.0142(16)
C4 0.054(3) 0.054(3) 0.0277(19) 0.0202(19) 0.0072(18) 0.025(2)
C5 0.0310(18) 0.0316(19) 0.0392(19) 0.0217(16) 0.0168(16) 0.0103(15)
C6 0.034(2) 0.038(2) 0.044(2) 0.0226(18) 0.0215(18) 0.0130(17)
C7 0.0226(16) 0.039(2) 0.039(2) 0.0164(17) 0.0123(15) 0.0122(15)
C8 0.0249(19) 0.056(3) 0.061(3) 0.020(2) 0.015(2) 0.0146(19)
C9 0.0261(17) 0.0326(19) 0.0307(18) 0.0040(15) 0.0062(15) 0.0016(15)
C10 0.034(2) 0.032(2) 0.035(2) 0.0026(16) 0.0088(16) 0.0053(16)
C11 0.0308(17) 0.0279(17) 0.0315(17) 0.0130(14) 0.0156(15) 0.0092(14)
C12 0.049(3) 0.039(2) 0.048(2) 0.015(2) 0.027(2) 0.004(2)
C13 0.0181(14) 0.0230(16) 0.0352(18) 0.0081(14) 0.0066(13) 0.0045(12)
C14 0.0293(19) 0.028(2) 0.064(3) 0.0149(19) 0.0188(19) 0.0067(16)
C15 0.0344(18) 0.0253(17) 0.0263(16) 0.0072(13) 0.0121(14) 0.0111(14)
C16 0.051(2) 0.034(2) 0.0313(19) 0.0073(16) 0.0163(18) 0.0105(18)
C17 0.0262(16) 0.0276(17) 0.0356(18) 0.0150(15) 0.0106(14) 0.0137(14)
C18 0.035(2) 0.034(2) 0.051(2) 0.0139(18) 0.0131(18) 0.0193(17)
C19 0.0275(17) 0.0284(18) 0.0283(16) 0.0073(14) 0.0065(14) 0.0138(14)
C20 0.057(3) 0.068(3) 0.041(2) 0.009(2) 0.008(2) 0.048(3)
C21 0.0346(18) 0.0215(16) 0.0250(16) 0.0031(13) 0.0106(14) 0.0083(14)
C22 0.035(2) 0.035(2) 0.0269(17) 0.0077(15) 0.0115(15) 0.0091(16)
C23 0.0324(18) 0.0281(18) 0.0341(18) 0.0145(15) 0.0191(15) 0.0112(15)
C24 0.050(3) 0.052(3) 0.058(3) 0.029(2) 0.038(2) 0.021(2)
C25 0.0272(17) 0.0253(17) 0.0321(17) 0.0112(14) 0.0105(14) 0.0004(13)
C26 0.038(2) 0.0243(18) 0.0305(18) 0.0066(14) 0.0082(16) 0.0010(15)
C27 0.0379(19) 0.0265(17) 0.0304(17) 0.0126(14) 0.0116(15) 0.0164(15)
C28 0.056(3) 0.031(2) 0.042(2) 0.0211(18) 0.018(2) 0.0161(19)
C29 0.040(2) 0.035(2) 0.0234(16) 0.0098(15) 0.0154(15) 0.0108(16)
C30 0.063(3) 0.065(3) 0.047(3) 0.020(2) 0.035(3) 0.013(3)
C31 0.0332(18) 0.0291(18) 0.0254(16) 0.0102(14) 0.0041(14) 0.0108(15)
C32 0.044(2) 0.042(2) 0.047(2) 0.014(2) -0.012(2) 0.013(2)
C33 0.0310(17) 0.0255(17) 0.0228(15) 0.0009(13) 0.0067(14) 0.0115(14)
C34 0.045(2) 0.033(2) 0.0297(19) -0.0008(16) 0.0046(17) 0.0131(18)
C35 0.0237(16) 0.0251(17) 0.0315(17) 0.0060(14) 0.0069(14) 0.0069(13)
C36 0.0243(17) 0.0266(18) 0.045(2) 0.0130(16) 0.0074(16) 0.0049(14)
C37 0.0244(16) 0.0237(16) 0.0298(17) 0.0112(14) 0.0069(13) 0.0036(13)
C38 0.0347(19) 0.0245(18) 0.0305(18) 0.0055(14) 0.0069(15) 0.0015(15)
C39 0.0312(17) 0.0233(16) 0.0260(15) 0.0097(13) 0.0112(14) 0.0114(14)
C40 0.045(2) 0.0277(19) 0.037(2) 0.0167(16) 0.0146(18) 0.0123(17)
C41 0.0332(18) 0.0288(18) 0.0238(15) 0.0060(14) 0.0110(14) 0.0074(15)
C42 0.049(2) 0.046(2) 0.039(2) 0.0171(19) 0.026(2) 0.013(2)
C43 0.0314(18) 0.0257(17) 0.0248(16) 0.0038(13) 0.0088(14) 0.0103(14)
C44 0.038(2) 0.040(2) 0.0255(17) 0.0066(16) 0.0086(16) 0.0111(17)
C45 0.0303(18) 0.0339(19) 0.0328(18) 0.0165(15) 0.0157(15) 0.0126(15)
C46 0.043(2) 0.055(3) 0.045(2) 0.024(2) 0.027(2) 0.022(2)
C47 0.0253(16) 0.0267(17) 0.0267(16) 0.0071(13) 0.0052(13) 0.0115(14)
C48 0.062(3) 0.065(3) 0.045(3) -0.006(2) -0.003(2) 0.049(3)
C49 0.0207(15) 0.0261(17) 0.0350(18) 0.0097(14) 0.0087(14) 0.0036(13)
C50 0.0263(17) 0.0293(19) 0.048(2) 0.0175(17) 0.0120(16) 0.0067(15)
C51 0.0286(17) 0.0273(17) 0.0250(16) 0.0080(13) 0.0033(13) 0.0102(14)
C52 0.037(2) 0.041(2) 0.054(3) 0.019(2) -0.007(2) 0.0094(19)
C53 0.0263(16) 0.0236(16) 0.0285(16) 0.0023(13) 0.0097(14) 0.0084(13)
C54 0.043(2) 0.028(2) 0.038(2) -0.0047(16) 0.0090(18) 0.0105(17)
C55 0.0278(18) 0.0285(19) 0.039(2) 0.0107(16) 0.0098(16) 0.0004(15)
C56 0.079(4) 0.045(3) 0.076(4) 0.006(3) 0.040(3) -0.017(3)
C57 0.0239(18) 0.045(2) 0.056(3) 0.010(2) 0.0088(18) 0.0133(17)
C58 0.031(2) 0.088(4) 0.074(4) 0.031(3) 0.011(2) 0.009(3)
C59 0.109(5) 0.055(3) 0.046(3) -0.001(2) 0.054(3) -0.018(3)
C60A 0.032(5) 0.044(6) 0.046(6) 0.017(5) 0.021(5) 0.007(4)
C60B 0.040(4) 0.057(5) 0.035(3) 0.024(3) 0.013(3) 0.016(3)
C61 0.037(2) 0.044(2) 0.0329(19) 0.0187(17) 0.0182(16) 0.0191(18)
C62 0.0301(19) 0.052(3) 0.043(2) 0.026(2) 0.0186(17) 0.0119(18)
C63 0.042(2) 0.042(2) 0.0311(18) 0.0190(17) 0.0122(17) 0.0208(18)
C64 0.056(3) 0.065(3) 0.041(2) 0.034(2) 0.023(2) 0.031(2)
C65 0.033(2) 0.042(2) 0.0286(18) 0.0102(16) 0.0069(15) 0.0074(17)
C66 0.046(2) 0.031(2) 0.036(2) 0.0039(17) 0.0089(18) 0.0072(18)
C67 0.0315(19) 0.037(2) 0.044(2) 0.0161(18) 0.0077(17) 0.0195(17)
C68 0.052(3) 0.045(3) 0.056(3) 0.016(2) 0.015(2) 0.028(2)
C69 0.0270(19) 0.0247(19) 0.071(3) 0.0112(19) 0.013(2) 0.0072(15)
C70 0.048(3) 0.041(3) 0.069(3) 0.024(2) 0.020(2) 0.014(2)
C71 0.073(3) 0.037(2) 0.032(2) 0.0109(18) 0.020(2) 0.031(2)
C72 0.114(5) 0.044(3) 0.034(2) 0.003(2) 0.000(3) 0.036(3)
C73 0.067(4) 0.172(7) 0.084(4) 0.098(5) 0.051(3) 0.090(5)
C74 0.041(2) 0.062(3) 0.069(3) 0.042(3) 0.019(2) 0.022(2)
F1 0.0239(9) 0.0187(9) 0.0209(8) 0.0067(7) 0.0070(7) 0.0057(7)
F2 0.0220(9) 0.0222(9) 0.0201(8) 0.0075(7) 0.0072(7) 0.0080(7)
F3 0.0195(9) 0.0200(9) 0.0262(9) 0.0093(7) 0.0076(7) 0.0057(7)
F4 0.0205(9) 0.0214(9) 0.0252(9) 0.0098(8) 0.0075(7) 0.0068(7)
F5 0.0208(9) 0.0230(9) 0.0203(8) 0.0072(7) 0.0062(7) 0.0076(7)
F6 0.0236(9) 0.0207(9) 0.0226(9) 0.0080(7) 0.0078(8) 0.0086(7)
F7 0.080(3) 0.073(3) 0.100(3) 0.018(2) 0.008(2) -0.018(2)
F8 0.077(2) 0.097(3) 0.075(2) 0.038(2) 0.0007(19) 0.048(2)
F9 0.078(3) 0.198(5) 0.063(2) 0.056(3) 0.025(2) 0.032(3)
F10 0.0538(19) 0.0509(19) 0.102(3) 0.0315(19) 0.0051(18) 0.0024(15)
F11 0.059(2) 0.077(2) 0.156(4) 0.064(3) 0.031(2) 0.0445(19)
F12 0.103(3) 0.134(4) 0.079(3) 0.075(3) 0.031(2) 0.025(3)
P1 0.0247(4) 0.0243(4) 0.0224(4) 0.0107(3) 0.0084(3) 0.0088(3)
P2 0.0197(4) 0.0222(4) 0.0250(4) 0.0076(3) 0.0071(3) 0.0034(3)
P3 0.0188(4) 0.0187(4) 0.0249(4) 0.0076(3) 0.0071(3) 0.0067(3)
P4 0.0227(4) 0.0200(4) 0.0218(4) 0.0066(3) 0.0083(3) 0.0080(3)
P5 0.0267(4) 0.0194(4) 0.0207(4) 0.0070(3) 0.0089(3) 0.0074(3)
P6 0.0211(4) 0.0199(4) 0.0207(4) 0.0049(3) 0.0040(3) 0.0069(3)
P7 0.0215(4) 0.0184(4) 0.0192(3) 0.0060(3) 0.0060(3) 0.0055(3)
P8 0.0219(4) 0.0204(4) 0.0217(4) 0.0067(3) 0.0076(3) 0.0084(3)
P9 0.0191(4) 0.0182(4) 0.0222(4) 0.0046(3) 0.0054(3) 0.0055(3)
P10 0.0208(4) 0.0299(5) 0.0270(4) 0.0087(4) 0.0097(3) 0.0036(3)
P11 0.0242(4) 0.0253(4) 0.0215(4) 0.0098(3) 0.0074(3) 0.0076(3)
P12 0.0227(4) 0.0220(4) 0.0282(4) 0.0090(3) 0.0090(3) 0.0096(3)
S1 0.0445(6) 0.0581(8) 0.0540(7) 0.0270(6) 0.0164(6) 0.0193(6)
S2 0.0336(5) 0.0400(6) 0.0429(5) 0.0150(5) 0.0117(4) 0.0144(4)
O1 0.063(2) 0.083(3) 0.086(3) 0.055(2) 0.034(2) 0.046(2)
O2 0.074(3) 0.086(3) 0.075(3) 0.037(2) 0.048(2) 0.033(2)
O3 0.061(3) 0.054(2) 0.122(4) 0.034(3) 0.026(3) -0.002(2)
O4 0.059(2) 0.077(3) 0.0475(19) 0.0308(19) 0.0207(18) 0.018(2)
O5 0.0379(17) 0.056(2) 0.0501(19) 0.0046(16) 0.0088(15) 0.0067(15)
O6 0.0434(19) 0.058(2) 0.073(2) 0.0157(19) 0.0157(18) 0.0280(17)
O1S 0.048(4) 0.078(6) 0.088(6) 0.036(5) 0.025(4) 0.033(4)
C1S 0.047(7) 0.083(13) 0.108(13) 0.059(13) 0.020(8) 0.022(9)
C2S 0.056(11) 0.046(9) 0.071(9) 0.020(8) 0.010(8) 0.023(8)
C3S 0.059(8) 0.060(8) 0.071(8) -0.003(7) 0.010(7) 0.018(7)
C4S 0.051(6) 0.048(6) 0.060(7) 0.013(5) 0.008(5) 0.009(5)
O2S 0.049(5) 0.047(5) 0.112(8) -0.002(5) 0.030(5) 0.019(4)
C5S 0.045(6) 0.041(7) 0.073(9) -0.004(6) 0.018(6) 0.018(6)
C6S 0.048(6) 0.031(5) 0.065(7) -0.002(5) 0.016(5) 0.016(4)
C7S 0.091(13) 0.071(11) 0.158(19) 0.005(11) 0.087(14) 0.014(10)
C8S 0.055(10) 0.095(18) 0.055(8) 0.021(11) 0.022(8) 0.031(10)

loop_
_atom_type_symbol
_atom_type_description
_atom_type_scat_dispersion_real
_atom_type_scat_dispersion_imag
_atom_type_scat_source
Ru Ru -1.2594 0.8363 'International Tables Vol C Tables 4.2.6.8 and 6.1.1.4'
C C 0.0033 0.0016 'International Tables Vol C Tables 4.2.6.8 and 6.1.1.4'
F F 0.0171 0.0103 'International Tables Vol C Tables 4.2.6.8 and 6.1.1.4'
P P 0.1023 0.0942 'International Tables Vol C Tables 4.2.6.8 and 6.1.1.4'
S S 0.1246 0.1234 'International Tables Vol C Tables 4.2.6.8 and 6.1.1.4'
O O 0.0106 0.0060 'International Tables Vol C Tables 4.2.6.8 and 6.1.1.4'
H H 0.0000 0.0000 'International Tables Vol C Tables 4.2.6.8 and 6.1.1.4'

loop_
_geom_angle_atom_site_label_1
_geom_angle_atom_site_label_2
_geom_angle_atom_site_label_3
_geom_angle
_geom_angle_site_symmetry_1
_geom_angle_site_symmetry_3
_geom_angle_publ_flag
F2 Ru1 F3 74.46(7) . . ?
F2 Ru1 F1 73.61(7) . . ?
F3 Ru1 F1 73.03(7) . . ?
F2 Ru1 P1 165.12(5) . . ?
F3 Ru1 P1 92.50(5) . . ?
F1 Ru1 P1 95.99(5) . . ?
F2 Ru1 P3 93.63(5) . . ?
F3 Ru1 P3 93.93(5) . . ?
F1 Ru1 P3 163.62(5) . . ?
P1 Ru1 P3 94.42(3) . . ?
F2 Ru1 P2 92.98(5) . . ?
F3 Ru1 P2 165.43(5) . . ?
F1 Ru1 P2 96.62(6) . . ?
P1 Ru1 P2 98.88(3) . . ?
P3 Ru1 P2 94.23(3) . . ?
F2 Ru1 Ru2 43.76(5) . . ?
F3 Ru1 Ru2 43.49(5) . . ?
F1 Ru1 Ru2 44.26(5) . . ?
P1 Ru1 Ru2 121.46(2) . . ?
P3 Ru1 Ru2 119.36(2) . . ?
P2 Ru1 Ru2 122.01(2) . . ?
F3 Ru2 F2 74.26(7) . . ?
F3 Ru2 F1 73.06(7) . . ?
F2 Ru2 F1 73.00(7) . . ?
F3 Ru2 P5 161.72(5) . . ?
F2 Ru2 P5 89.86(5) . . ?
F1 Ru2 P5 93.92(5) . . ?
F3 Ru2 P4 97.07(5) . . ?
F2 Ru2 P4 169.68(5) . . ?
F1 Ru2 P4 99.37(5) . . ?
P5 Ru2 P4 97.71(3) . . ?
F3 Ru2 P6 93.64(6) . . ?
F2 Ru2 P6 93.06(5) . . ?
F1 Ru2 P6 162.73(5) . . ?
P5 Ru2 P6 96.25(3) . . ?
P4 Ru2 P6 93.07(3) . . ?
F3 Ru2 Ru1 43.77(5) . . ?
F2 Ru2 Ru1 43.22(5) . . ?
F1 Ru2 Ru1 44.02(5) . . ?
P5 Ru2 Ru1 118.03(3) . . ?
P4 Ru2 Ru1 126.48(2) . . ?
P6 Ru2 Ru1 118.71(2) . . ?
F4 Ru3 F5 74.22(7) . . ?
F4 Ru3 F6 72.92(7) . . ?
F5 Ru3 F6 73.43(7) . . ?
F4 Ru3 P8 98.77(5) . . ?
F5 Ru3 P8 170.25(5) . . ?
F6 Ru3 P8 98.21(5) . . ?
F4 Ru3 P7 160.32(5) . . ?
F5 Ru3 P7 88.04(5) . . ?
F6 Ru3 P7 94.17(5) . . ?
P8 Ru3 P7 97.73(3) . . ?
F4 Ru3 P9 94.32(6) . . ?
F5 Ru3 P9 94.30(5) . . ?
F6 Ru3 P9 164.12(5) . . ?
P8 Ru3 P9 92.98(3) . . ?
P7 Ru3 P9 95.46(3) . . ?
F4 Ru3 Ru4 43.97(5) . . ?
F5 Ru3 Ru4 43.47(5) . . ?
F6 Ru3 Ru4 43.72(5) . . ?
P8 Ru3 Ru4 126.84(2) . . ?
P7 Ru3 Ru4 116.63(2) . . ?
P9 Ru3 Ru4 120.41(2) . . ?
F5 Ru4 F6 74.07(7) . . ?
F5 Ru4 F4 74.16(7) . . ?
F6 Ru4 F4 73.02(7) . . ?
F5 Ru4 P11 164.56(5) . . ?
F6 Ru4 P11 93.51(5) . . ?
F4 Ru4 P11 93.68(5) . . ?
F5 Ru4 P10 94.70(6) . . ?
F6 Ru4 P10 95.40(6) . . ?
F4 Ru4 P10 165.60(5) . . ?
P11 Ru4 P10 95.59(3) . . ?
F5 Ru4 P12 92.66(6) . . ?
F6 Ru4 P12 163.22(6) . . ?
F4 Ru4 P12 93.75(6) . . ?
P11 Ru4 P12 97.69(3) . . ?
P10 Ru4 P12 95.90(4) . . ?
F5 Ru4 Ru3 43.77(5) . . ?
F6 Ru4 Ru3 44.23(5) . . ?
F4 Ru4 Ru3 43.59(5) . . ?
P11 Ru4 Ru3 120.79(3) . . ?
P10 Ru4 Ru3 122.03(3) . . ?
P12 Ru4 Ru3 118.99(3) . . ?
C2 C1 P1 115.4(3) . . ?
C4 C3 P1 117.0(3) . . ?
C6 C5 P1 115.6(2) . . ?
C8 C7 P2 120.5(3) . . ?
C10 C9 P2 115.3(3) . . ?
C12 C11 P2 120.0(3) . . ?
C14 C13 P3 118.4(3) . . ?
C16 C15 P3 119.8(3) . . ?
C18 C17 P3 119.4(3) . . ?
C20 C19 P4 120.7(3) . . ?
C22 C21 P4 114.3(3) . . ?
C24 C23 P4 118.4(3) . . ?
C26 C25 P5 115.3(3) . . ?
C28 C27 P5 116.5(3) . . ?
C30 C29 P5 120.7(3) . . ?
C32 C31 P6 120.1(3) . . ?
C34 C33 P6 118.2(3) . . ?
C36 C35 P6 115.0(2) . . ?
C38 C37 P7 115.9(3) . . ?
C40 C39 P7 116.3(3) . . ?
C42 C41 P7 120.3(3) . . ?
C44 C43 P8 114.9(3) . . ?
C46 C45 P8 118.6(3) . . ?
C48 C47 P8 119.7(3) . . ?
C50 C49 P9 114.2(2) . . ?
C52 C51 P9 119.2(3) . . ?
C54 C53 P9 116.5(3) . . ?
C56 C55 P10 121.3(3) . . ?
C58 C57 P10 118.4(4) . . ?
C60B C59 C60A 79.9(6) . . ?
C60B C59 P10 125.6(6) . . ?
C60A C59 P10 132.7(6) . . ?
C62 C61 P11 115.2(3) . . ?
C64 C63 P11 117.7(3) . . ?
C66 C65 P11 113.6(3) . . ?
C68 C67 P12 118.2(3) . . ?
C70 C69 P12 120.4(3) . . ?
C72 C71 P12 118.8(4) . . ?
F8 C73 F9 108.7(4) . . ?
F8 C73 F7 103.1(5) . . ?
F9 C73 F7 94.1(6) . . ?
F8 C73 S1 121.7(5) . . ?
F9 C73 S1 116.7(4) . . ?
F7 C73 S1 107.7(4) . . ?
F11 C74 F12 107.3(4) . . ?
F11 C74 F10 106.8(5) . . ?
F12 C74 F10 106.5(4) . . ?
F11 C74 S2 112.7(3) . . ?
F12 C74 S2 111.0(4) . . ?
F10 C74 S2 112.3(3) . . ?
Ru1 F1 Ru2 91.72(7) . . ?
Ru1 F2 Ru2 93.02(7) . . ?
Ru2 F3 Ru1 92.74(7) . . ?
Ru3 F4 Ru4 92.44(7) . . ?
Ru4 F5 Ru3 92.76(7) . . ?
Ru4 F6 Ru3 92.05(7) . . ?
C1 P1 C3 102.85(19) . . ?
C1 P1 C5 99.70(18) . . ?
C3 P1 C5 100.01(17) . . ?
C1 P1 Ru1 111.68(12) . . ?
C3 P1 Ru1 123.08(13) . . ?
C5 P1 Ru1 116.24(13) . . ?
C9 P2 C11 104.01(18) . . ?
C9 P2 C7 100.31(18) . . ?
C11 P2 C7 104.71(17) . . ?
C9 P2 Ru1 118.02(13) . . ?
C11 P2 Ru1 107.71(12) . . ?
C7 P2 Ru1 120.30(12) . . ?
C15 P3 C17 106.55(16) . . ?
C15 P3 C13 103.71(17) . . ?
C17 P3 C13 102.97(16) . . ?
C15 P3 Ru1 110.12(12) . . ?
C17 P3 Ru1 122.07(13) . . ?
C13 P3 Ru1 109.79(11) . . ?
C21 P4 C23 101.99(17) . . ?
C21 P4 C19 101.89(16) . . ?
C23 P4 C19 104.51(17) . . ?
C21 P4 Ru2 117.89(12) . . ?
C23 P4 Ru2 108.89(11) . . ?
C19 P4 Ru2 119.59(12) . . ?
C25 P5 C27 101.99(18) . . ?
C25 P5 C29 102.08(17) . . ?
C27 P5 C29 103.50(17) . . ?
C25 P5 Ru2 110.60(12) . . ?
C27 P5 Ru2 124.55(12) . . ?
C29 P5 Ru2 111.56(13) . . ?
C35 P6 C33 102.31(17) . . ?
C35 P6 C31 102.78(17) . . ?
C33 P6 C31 103.86(17) . . ?
C35 P6 Ru2 118.32(12) . . ?
C33 P6 Ru2 106.33(12) . . ?
C31 P6 Ru2 120.91(13) . . ?
C37 P7 C39 102.88(16) . . ?
C37 P7 C41 102.53(17) . . ?
C39 P7 C41 103.45(16) . . ?
C37 P7 Ru3 108.70(11) . . ?
C39 P7 Ru3 124.92(11) . . ?
C41 P7 Ru3 111.93(12) . . ?
C45 P8 C43 102.00(17) . . ?
C45 P8 C47 103.88(17) . . ?
C43 P8 C47 102.97(16) . . ?
C45 P8 Ru3 110.09(12) . . ?
C43 P8 Ru3 117.20(12) . . ?
C47 P8 Ru3 118.69(12) . . ?
C53 P9 C49 101.19(17) . . ?
C53 P9 C51 103.21(17) . . ?
C49 P9 C51 103.25(17) . . ?
C53 P9 Ru3 106.94(12) . . ?
C49 P9 Ru3 117.94(12) . . ?
C51 P9 Ru3 121.57(12) . . ?
C57 P10 C59 100.5(3) . . ?
C57 P10 C55 104.2(2) . . ?
C59 P10 C55 105.0(2) . . ?
C57 P10 Ru4 122.12(16) . . ?
C59 P10 Ru4 114.5(2) . . ?
C55 P10 Ru4 108.84(13) . . ?
C61 P11 C63 103.34(18) . . ?
C61 P11 C65 98.53(19) . . ?
C63 P11 C65 100.21(19) . . ?
C61 P11 Ru4 110.99(13) . . ?
C63 P11 Ru4 121.66(13) . . ?
C65 P11 Ru4 118.74(13) . . ?
C67 P12 C69 103.78(19) . . ?
C67 P12 C71 103.2(2) . . ?
C69 P12 C71 105.3(2) . . ?
C67 P12 Ru4 125.74(14) . . ?
C69 P12 Ru4 108.14(13) . . ?
C71 P12 Ru4 108.97(14) . . ?
O2 S1 O1 116.2(2) . . ?
O2 S1 O3 116.3(3) . . ?
O1 S1 O3 116.0(3) . . ?
O2 S1 C73 102.4(3) . . ?
O1 S1 C73 106.3(3) . . ?
O3 S1 C73 95.4(3) . . ?
O4 S2 O5 114.9(2) . . ?
O4 S2 O6 114.9(2) . . ?
O5 S2 O6 116.2(2) . . ?
O4 S2 C74 103.0(3) . . ?
O5 S2 C74 102.7(2) . . ?
O6 S2 C74 102.4(2) . . ?
C1S O1S C4S 108.8(9) . . ?
O1S C1S C2S 106.3(12) . . ?
C3S C2S C1S 100.5(14) . . ?
C4S C3S C2S 103.1(12) . . ?
O1S C4S C3S 105.1(11) . . ?
C5S O2S C8S 106.3(11) . . ?
O2S C5S C6S 106.8(10) . . ?
C7S C6S C5S 104.1(11) . . ?
C6S C7S C8S 109.9(14) . . ?
O2S C8S C7S 105.2(14) . . ?

loop_
_geom_bond_atom_site_label_1
_geom_bond_atom_site_label_2
_geom_bond_distance
_geom_bond_site_symmetry_2
_geom_bond_publ_flag
Ru1 F2 2.1315(18) . ?
Ru1 F3 2.1526(18) . ?
Ru1 F1 2.1607(18) . ?
Ru1 P1 2.2585(9) . ?
Ru1 P3 2.2644(9) . ?
Ru1 P2 2.2883(9) . ?
Ru1 Ru2 3.1081(4) . ?
Ru2 F3 2.1415(18) . ?
Ru2 F2 2.1526(18) . ?
Ru2 F1 2.1702(19) . ?
Ru2 P5 2.2626(9) . ?
Ru2 P4 2.2657(9) . ?
Ru2 P6 2.2729(9) . ?
Ru3 F4 2.1415(18) . ?
Ru3 F5 2.1493(18) . ?
Ru3 F6 2.1658(19) . ?
Ru3 P8 2.2604(9) . ?
Ru3 P7 2.2607(9) . ?
Ru3 P9 2.2646(9) . ?
Ru3 Ru4 3.1031(4) . ?
Ru4 F5 2.1373(18) . ?
Ru4 F6 2.1460(18) . ?
Ru4 F4 2.1565(19) . ?
Ru4 P11 2.2620(9) . ?
Ru4 P10 2.2656(9) . ?
Ru4 P12 2.2804(9) . ?
C1 C2 1.522(6) . ?
C1 P1 1.833(4) . ?
C3 C4 1.537(5) . ?
C3 P1 1.847(4) . ?
C5 C6 1.532(5) . ?
C5 P1 1.847(4) . ?
C7 C8 1.523(5) . ?
C7 P2 1.860(4) . ?
C9 C10 1.510(6) . ?
C9 P2 1.838(4) . ?
C11 C12 1.534(5) . ?
C11 P2 1.841(3) . ?
C13 C14 1.528(5) . ?
C13 P3 1.852(3) . ?
C15 C16 1.537(5) . ?
C15 P3 1.845(3) . ?
C17 C18 1.520(5) . ?
C17 P3 1.848(3) . ?
C19 C20 1.515(5) . ?
C19 P4 1.853(3) . ?
C21 C22 1.533(5) . ?
C21 P4 1.840(3) . ?
C23 C24 1.526(5) . ?
C23 P4 1.847(3) . ?
C25 C26 1.523(5) . ?
C25 P5 1.830(4) . ?
C27 C28 1.526(5) . ?
C27 P5 1.849(3) . ?
C29 C30 1.512(6) . ?
C29 P5 1.855(3) . ?
C31 C32 1.528(6) . ?
C31 P6 1.847(3) . ?
C33 C34 1.520(5) . ?
C33 P6 1.844(3) . ?
C35 C36 1.527(5) . ?
C35 P6 1.842(4) . ?
C37 C38 1.520(5) . ?
C37 P7 1.832(4) . ?
C39 C40 1.535(5) . ?
C39 P7 1.833(3) . ?
C41 C42 1.517(5) . ?
C41 P7 1.857(3) . ?
C43 C44 1.521(5) . ?
C43 P8 1.846(4) . ?
C45 C46 1.533(5) . ?
C45 P8 1.840(3) . ?
C47 C48 1.520(5) . ?
C47 P8 1.848(3) . ?
C49 C50 1.527(5) . ?
C49 P9 1.845(3) . ?
C51 C52 1.523(5) . ?
C51 P9 1.857(3) . ?
C53 C54 1.525(5) . ?
C53 P9 1.842(3) . ?
C55 C56 1.513(6) . ?
C55 P10 1.857(4) . ?
C57 C58 1.537(7) . ?
C57 P10 1.840(4) . ?
C59 C60B 1.293(9) . ?
C59 C60A 1.356(10) . ?
C59 P10 1.842(5) . ?
C61 C62 1.548(6) . ?
C61 P11 1.836(4) . ?
C63 C64 1.543(5) . ?
C63 P11 1.846(4) . ?
C65 C66 1.543(6) . ?
C65 P11 1.858(4) . ?
C67 C68 1.530(6) . ?
C67 P12 1.830(4) . ?
C69 C70 1.533(6) . ?
C69 P12 1.851(4) . ?
C71 C72 1.530(7) . ?
C71 P12 1.855(4) . ?
C73 F8 1.287(5) . ?
C73 F9 1.381(6) . ?
C73 F7 1.547(9) . ?
C73 S1 1.696(6) . ?
C74 F11 1.332(5) . ?
C74 F12 1.341(6) . ?
C74 F10 1.350(6) . ?
C74 S2 1.802(5) . ?
S1 O2 1.411(4) . ?
S1 O1 1.433(4) . ?
S1 O3 1.443(4) . ?
S2 O4 1.426(4) . ?
S2 O5 1.442(3) . ?
S2 O6 1.442(3) . ?
O1S C1S 1.410(16) . ?
O1S C4S 1.437(14) . ?
C1S C2S 1.50(2) . ?
C2S C3S 1.49(2) . ?
C3S C4S 1.480(18) . ?
O2S C5S 1.440(15) . ?
O2S C8S 1.45(2) . ?
C5S C6S 1.514(14) . ?
C6S C7S 1.448(19) . ?
C7S C8S 1.46(3) . ?

loop_
_geom_torsion_atom_site_label_1
_geom_torsion_atom_site_label_2
_geom_torsion_atom_site_label_3
_geom_torsion_atom_site_label_4
_geom_torsion
_geom_torsion_site_symmetry_1
_geom_torsion_site_symmetry_2
_geom_torsion_site_symmetry_3
_geom_torsion_site_symmetry_4
_geom_torsion_publ_flag
F2 Ru1 Ru2 F3 -122.56(10) . . . . ?
F1 Ru1 Ru2 F3 118.31(10) . . . . ?
P1 Ru1 Ru2 F3 55.21(8) . . . . ?
P3 Ru1 Ru2 F3 -61.39(8) . . . . ?
P2 Ru1 Ru2 F3 -178.22(8) . . . . ?
F3 Ru1 Ru2 F2 122.56(10) . . . . ?
F1 Ru1 Ru2 F2 -119.13(10) . . . . ?
P1 Ru1 Ru2 F2 177.76(8) . . . . ?
P3 Ru1 Ru2 F2 61.16(8) . . . . ?
P2 Ru1 Ru2 F2 -55.67(8) . . . . ?
F2 Ru1 Ru2 F1 119.13(10) . . . . ?
F3 Ru1 Ru2 F1 -118.31(10) . . . . ?
P1 Ru1 Ru2 F1 -63.10(7) . . . . ?
P3 Ru1 Ru2 F1 -179.70(7) . . . . ?
P2 Ru1 Ru2 F1 63.47(7) . . . . ?
F2 Ru1 Ru2 P5 55.21(8) . . . . ?
F3 Ru1 Ru2 P5 177.77(8) . . . . ?
F1 Ru1 Ru2 P5 -63.92(7) . . . . ?
P1 Ru1 Ru2 P5 -127.02(4) . . . . ?
P3 Ru1 Ru2 P5 116.38(4) . . . . ?
P2 Ru1 Ru2 P5 -0.45(4) . . . . ?
F2 Ru1 Ru2 P4 -179.15(8) . . . . ?
F3 Ru1 Ru2 P4 -56.59(8) . . . . ?
F1 Ru1 Ru2 P4 61.72(7) . . . . ?
P1 Ru1 Ru2 P4 -1.39(4) . . . . ?
P3 Ru1 Ru2 P4 -117.99(4) . . . . ?
P2 Ru1 Ru2 P4 125.18(4) . . . . ?
F2 Ru1 Ru2 P6 -60.40(8) . . . . ?
F3 Ru1 Ru2 P6 62.16(8) . . . . ?
F1 Ru1 Ru2 P6 -179.53(7) . . . . ?
P1 Ru1 Ru2 P6 117.36(4) . . . . ?
P3 Ru1 Ru2 P6 0.77(4) . . . . ?
P2 Ru1 Ru2 P6 -116.07(4) . . . . ?
F4 Ru3 Ru4 F5 121.61(10) . . . . ?
F6 Ru3 Ru4 F5 -120.23(10) . . . . ?
P8 Ru3 Ru4 F5 -178.53(8) . . . . ?
P7 Ru3 Ru4 F5 -54.22(8) . . . . ?
P9 Ru3 Ru4 F5 60.47(8) . . . . ?
F4 Ru3 Ru4 F6 -118.17(10) . . . . ?
F5 Ru3 Ru4 F6 120.23(10) . . . . ?
P8 Ru3 Ru4 F6 -58.30(8) . . . . ?
P7 Ru3 Ru4 F6 66.01(7) . . . . ?
P9 Ru3 Ru4 F6 -179.30(7) . . . . ?
F5 Ru3 Ru4 F4 -121.61(10) . . . . ?
F6 Ru3 Ru4 F4 118.17(10) . . . . ?
P8 Ru3 Ru4 F4 59.86(8) . . . . ?
P7 Ru3 Ru4 F4 -175.83(8) . . . . ?
P9 Ru3 Ru4 F4 -61.14(8) . . . . ?
F4 Ru3 Ru4 P11 -58.83(8) . . . . ?
F5 Ru3 Ru4 P11 179.56(8) . . . . ?
F6 Ru3 Ru4 P11 59.33(7) . . . . ?
P8 Ru3 Ru4 P11 1.03(4) . . . . ?
P7 Ru3 Ru4 P11 125.34(4) . . . . ?
P9 Ru3 Ru4 P11 -119.97(4) . . . . ?
F4 Ru3 Ru4 P10 -179.26(8) . . . . ?
F5 Ru3 Ru4 P10 59.13(8) . . . . ?
F6 Ru3 Ru4 P10 -61.09(8) . . . . ?
P8 Ru3 Ru4 P10 -119.40(4) . . . . ?
P7 Ru3 Ru4 P10 4.91(4) . . . . ?
P9 Ru3 Ru4 P10 119.60(4) . . . . ?
F4 Ru3 Ru4 P12 61.72(8) . . . . ?
F5 Ru3 Ru4 P12 -59.89(8) . . . . ?
F6 Ru3 Ru4 P12 179.88(7) . . . . ?
P8 Ru3 Ru4 P12 121.58(4) . . . . ?
P7 Ru3 Ru4 P12 -114.11(4) . . . . ?
P9 Ru3 Ru4 P12 0.58(4) . . . . ?
F2 Ru1 F1 Ru2 -39.03(6) . . . . ?
F3 Ru1 F1 Ru2 39.31(6) . . . . ?
P1 Ru1 F1 Ru2 130.10(5) . . . . ?
P3 Ru1 F1 Ru2 0.9(2) . . . . ?
P2 Ru1 F1 Ru2 -130.20(5) . . . . ?
F3 Ru2 F1 Ru1 -39.54(6) . . . . ?
F2 Ru2 F1 Ru1 38.72(6) . . . . ?
P5 Ru2 F1 Ru1 127.38(5) . . . . ?
P4 Ru2 F1 Ru1 -134.14(5) . . . . ?
P6 Ru2 F1 Ru1 1.4(2) . . . . ?
F3 Ru1 F2 Ru2 -37.02(7) . . . . ?
F1 Ru1 F2 Ru2 39.45(7) . . . . ?
P1 Ru1 F2 Ru2 -7.4(3) . . . . ?
P3 Ru1 F2 Ru2 -130.09(6) . . . . ?
P2 Ru1 F2 Ru2 135.48(6) . . . . ?
F3 Ru2 F2 Ru1 37.29(7) . . . . ?
F1 Ru2 F2 Ru1 -39.40(7) . . . . ?
P5 Ru2 F2 Ru1 -133.54(6) . . . . ?
P4 Ru2 F2 Ru1 3.8(4) . . . . ?
P6 Ru2 F2 Ru1 130.21(6) . . . . ?
F2 Ru2 F3 Ru1 -36.85(7) . . . . ?
F1 Ru2 F3 Ru1 39.75(7) . . . . ?
P5 Ru2 F3 Ru1 -6.3(2) . . . . ?
P4 Ru2 F3 Ru1 137.44(5) . . . . ?
P6 Ru2 F3 Ru1 -129.01(6) . . . . ?
F2 Ru1 F3 Ru2 37.23(7) . . . . ?
F1 Ru1 F3 Ru2 -39.97(7) . . . . ?
P1 Ru1 F3 Ru2 -135.48(6) . . . . ?
P3 Ru1 F3 Ru2 129.92(6) . . . . ?
P2 Ru1 F3 Ru2 6.0(3) . . . . ?
F5 Ru3 F4 Ru4 37.51(7) . . . . ?
F6 Ru3 F4 Ru4 -39.60(7) . . . . ?
P8 Ru3 F4 Ru4 -135.55(5) . . . . ?
P7 Ru3 F4 Ru4 11.1(2) . . . . ?
P9 Ru3 F4 Ru4 130.76(5) . . . . ?
F5 Ru4 F4 Ru3 -37.77(7) . . . . ?
F6 Ru4 F4 Ru3 40.01(7) . . . . ?
P11 Ru4 F4 Ru3 132.56(6) . . . . ?
P10 Ru4 F4 Ru3 2.5(3) . . . . ?
P12 Ru4 F4 Ru3 -129.47(6) . . . . ?
F6 Ru4 F5 Ru3 -38.81(7) . . . . ?
F4 Ru4 F5 Ru3 37.62(7) . . . . ?
P11 Ru4 F5 Ru3 -1.4(3) . . . . ?
P10 Ru4 F5 Ru3 -133.10(6) . . . . ?
P12 Ru4 F5 Ru3 130.76(6) . . . . ?
F4 Ru3 F5 Ru4 -37.91(7) . . . . ?
F6 Ru3 F5 Ru4 38.54(7) . . . . ?
P8 Ru3 F5 Ru4 7.0(4) . . . . ?
P7 Ru3 F5 Ru4 133.48(6) . . . . ?
P9 Ru3 F5 Ru4 -131.19(6) . . . . ?
F5 Ru4 F6 Ru3 38.44(6) . . . . ?
F4 Ru4 F6 Ru3 -39.46(6) . . . . ?
P11 Ru4 F6 Ru3 -132.24(5) . . . . ?
P10 Ru4 F6 Ru3 131.80(5) . . . . ?
P12 Ru4 F6 Ru3 -0.3(2) . . . . ?
F4 Ru3 F6 Ru4 39.82(6) . . . . ?
F5 Ru3 F6 Ru4 -38.33(6) . . . . ?
P8 Ru3 F6 Ru4 136.53(5) . . . . ?
P7 Ru3 F6 Ru4 -125.03(5) . . . . ?
P9 Ru3 F6 Ru4 2.2(2) . . . . ?
C2 C1 P1 C3 -59.9(3) . . . . ?
C2 C1 P1 C5 -162.6(3) . . . . ?
C2 C1 P1 Ru1 73.9(3) . . . . ?
C4 C3 P1 C1 -41.7(4) . . . . ?
C4 C3 P1 C5 60.8(4) . . . . ?
C4 C3 P1 Ru1 -168.6(3) . . . . ?
C6 C5 P1 C1 -53.1(3) . . . . ?
C6 C5 P1 C3 -158.1(3) . . . . ?
C6 C5 P1 Ru1 67.0(3) . . . . ?
F2 Ru1 P1 C1 40.2(3) . . . . ?
F3 Ru1 P1 C1 68.63(16) . . . . ?
F1 Ru1 P1 C1 -4.56(16) . . . . ?
P3 Ru1 P1 C1 162.77(15) . . . . ?
P2 Ru1 P1 C1 -102.24(15) . . . . ?
Ru2 Ru1 P1 C1 34.18(15) . . . . ?
F2 Ru1 P1 C3 163.2(3) . . . . ?
F3 Ru1 P1 C3 -168.36(17) . . . . ?
F1 Ru1 P1 C3 118.45(17) . . . . ?
P3 Ru1 P1 C3 -74.22(16) . . . . ?
P2 Ru1 P1 C3 20.77(16) . . . . ?
Ru2 Ru1 P1 C3 157.19(16) . . . . ?
F2 Ru1 P1 C5 -73.3(3) . . . . ?
F3 Ru1 P1 C5 -44.83(14) . . . . ?
F1 Ru1 P1 C5 -118.03(14) . . . . ?
P3 Ru1 P1 C5 49.30(14) . . . . ?
P2 Ru1 P1 C5 144.29(13) . . . . ?
Ru2 Ru1 P1 C5 -79.28(14) . . . . ?
C10 C9 P2 C11 -56.2(3) . . . . ?
C10 C9 P2 C7 -164.4(3) . . . . ?
C10 C9 P2 Ru1 63.0(3) . . . . ?
C12 C11 P2 C9 -41.3(3) . . . . ?
C12 C11 P2 C7 63.6(3) . . . . ?
C12 C11 P2 Ru1 -167.3(3) . . . . ?
C8 C7 P2 C9 43.7(4) . . . . ?
C8 C7 P2 C11 -63.9(4) . . . . ?
C8 C7 P2 Ru1 174.9(3) . . . . ?
F2 Ru1 P2 C9 -112.44(16) . . . . ?
F3 Ru1 P2 C9 -82.4(3) . . . . ?
F1 Ru1 P2 C9 -38.61(16) . . . . ?
P1 Ru1 P2 C9 58.54(15) . . . . ?
P3 Ru1 P2 C9 153.69(15) . . . . ?
Ru2 Ru1 P2 C9 -77.56(15) . . . . ?
F2 Ru1 P2 C11 4.80(14) . . . . ?
F3 Ru1 P2 C11 34.8(3) . . . . ?
F1 Ru1 P2 C11 78.63(13) . . . . ?
P1 Ru1 P2 C11 175.78(13) . . . . ?
P3 Ru1 P2 C11 -89.07(13) . . . . ?
Ru2 Ru1 P2 C11 39.69(13) . . . . ?
F2 Ru1 P2 C7 124.49(16) . . . . ?
F3 Ru1 P2 C7 154.5(3) . . . . ?
F1 Ru1 P2 C7 -161.68(16) . . . . ?
P1 Ru1 P2 C7 -64.53(15) . . . . ?
P3 Ru1 P2 C7 30.62(15) . . . . ?
Ru2 Ru1 P2 C7 159.37(15) . . . . ?
C16 C15 P3 C17 -76.1(3) . . . . ?
C16 C15 P3 C13 32.2(3) . . . . ?
C16 C15 P3 Ru1 149.6(3) . . . . ?
C18 C17 P3 C15 21.9(3) . . . . ?
C18 C17 P3 C13 -86.9(3) . . . . ?
C18 C17 P3 Ru1 149.5(3) . . . . ?
C14 C13 P3 C15 -83.7(3) . . . . ?
C14 C13 P3 C17 27.2(4) . . . . ?
C14 C13 P3 Ru1 158.6(3) . . . . ?
F2 Ru1 P3 C15 -30.66(14) . . . . ?
F3 Ru1 P3 C15 -105.31(14) . . . . ?
F1 Ru1 P3 C15 -68.8(2) . . . . ?
P1 Ru1 P3 C15 161.87(13) . . . . ?
P2 Ru1 P3 C15 62.61(13) . . . . ?
Ru2 Ru1 P3 C15 -68.03(13) . . . . ?
F2 Ru1 P3 C17 -156.62(15) . . . . ?
F3 Ru1 P3 C17 128.72(15) . . . . ?
F1 Ru1 P3 C17 165.3(2) . . . . ?
P1 Ru1 P3 C17 35.90(14) . . . . ?
P2 Ru1 P3 C17 -63.36(14) . . . . ?
Ru2 Ru1 P3 C17 166.00(14) . . . . ?
F2 Ru1 P3 C13 82.92(14) . . . . ?
F3 Ru1 P3 C13 8.27(14) . . . . ?
F1 Ru1 P3 C13 44.8(2) . . . . ?
P1 Ru1 P3 C13 -84.55(13) . . . . ?
P2 Ru1 P3 C13 176.18(13) . . . . ?
Ru2 Ru1 P3 C13 45.54(13) . . . . ?
C22 C21 P4 C23 -57.2(3) . . . . ?
C22 C21 P4 C19 -165.0(3) . . . . ?
C22 C21 P4 Ru2 62.0(3) . . . . ?
C24 C23 P4 C21 -52.7(4) . . . . ?
C24 C23 P4 C19 53.1(4) . . . . ?
C24 C23 P4 Ru2 -178.0(3) . . . . ?
C20 C19 P4 C21 25.6(4) . . . . ?
C20 C19 P4 C23 -80.3(4) . . . . ?
C20 C19 P4 Ru2 157.6(3) . . . . ?
F3 Ru2 P4 C21 -106.95(14) . . . . ?
F2 Ru2 P4 C21 -74.6(3) . . . . ?
F1 Ru2 P4 C21 -33.03(14) . . . . ?
P5 Ru2 P4 C21 62.26(13) . . . . ?
P6 Ru2 P4 C21 158.99(13) . . . . ?
Ru1 Ru2 P4 C21 -71.36(13) . . . . ?
F3 Ru2 P4 C23 8.49(15) . . . . ?
F2 Ru2 P4 C23 40.8(3) . . . . ?
F1 Ru2 P4 C23 82.40(14) . . . . ?
P5 Ru2 P4 C23 177.69(14) . . . . ?
P6 Ru2 P4 C23 -85.57(14) . . . . ?
Ru1 Ru2 P4 C23 44.07(14) . . . . ?
F3 Ru2 P4 C19 128.40(15) . . . . ?
F2 Ru2 P4 C19 160.7(3) . . . . ?
F1 Ru2 P4 C19 -157.68(15) . . . . ?
P5 Ru2 P4 C19 -62.39(15) . . . . ?
P6 Ru2 P4 C19 34.34(15) . . . . ?
Ru1 Ru2 P4 C19 163.99(14) . . . . ?
C26 C25 P5 C27 -61.2(3) . . . . ?
C26 C25 P5 C29 -168.0(3) . . . . ?
C26 C25 P5 Ru2 73.2(3) . . . . ?
C28 C27 P5 C25 -46.2(3) . . . . ?
C28 C27 P5 C29 59.5(3) . . . . ?
C28 C27 P5 Ru2 -171.9(2) . . . . ?
C30 C29 P5 C25 11.3(4) . . . . ?
C30 C29 P5 C27 -94.3(4) . . . . ?
C30 C29 P5 Ru2 129.5(3) . . . . ?
F3 Ru2 P5 C25 41.9(2) . . . . ?
F2 Ru2 P5 C25 71.18(14) . . . . ?
F1 Ru2 P5 C25 -1.77(14) . . . . ?
P4 Ru2 P5 C25 -101.78(13) . . . . ?
P6 Ru2 P5 C25 164.25(13) . . . . ?
Ru1 Ru2 P5 C25 36.96(14) . . . . ?
F3 Ru2 P5 C27 163.8(2) . . . . ?
F2 Ru2 P5 C27 -166.93(16) . . . . ?
F1 Ru2 P5 C27 120.12(16) . . . . ?
P4 Ru2 P5 C27 20.10(16) . . . . ?
P6 Ru2 P5 C27 -73.87(15) . . . . ?
Ru1 Ru2 P5 C27 158.84(15) . . . . ?
F3 Ru2 P5 C29 -71.0(2) . . . . ?
F2 Ru2 P5 C29 -41.70(15) . . . . ?
F1 Ru2 P5 C29 -114.65(15) . . . . ?
P4 Ru2 P5 C29 145.33(14) . . . . ?
P6 Ru2 P5 C29 51.36(14) . . . . ?
Ru1 Ru2 P5 C29 -75.93(14) . . . . ?
C36 C35 P6 C33 -56.9(3) . . . . ?
C36 C35 P6 C31 -164.4(3) . . . . ?
C36 C35 P6 Ru2 59.5(3) . . . . ?
C34 C33 P6 C35 -56.8(3) . . . . ?
C34 C33 P6 C31 49.9(3) . . . . ?
C34 C33 P6 Ru2 178.4(3) . . . . ?
C32 C31 P6 C35 23.0(4) . . . . ?
C32 C31 P6 C33 -83.3(4) . . . . ?
C32 C31 P6 Ru2 157.6(3) . . . . ?
F3 Ru2 P6 C35 -45.39(14) . . . . ?
F2 Ru2 P6 C35 -119.79(14) . . . . ?
F1 Ru2 P6 C35 -84.3(2) . . . . ?
P5 Ru2 P6 C35 150.01(13) . . . . ?
P4 Ru2 P6 C35 51.90(13) . . . . ?
Ru1 Ru2 P6 C35 -83.19(13) . . . . ?
F3 Ru2 P6 C33 68.83(14) . . . . ?
F2 Ru2 P6 C33 -5.57(14) . . . . ?
F1 Ru2 P6 C33 29.9(2) . . . . ?
P5 Ru2 P6 C33 -95.77(13) . . . . ?
P4 Ru2 P6 C33 166.12(13) . . . . ?
Ru1 Ru2 P6 C33 31.03(13) . . . . ?
F3 Ru2 P6 C31 -173.38(16) . . . . ?
F2 Ru2 P6 C31 112.21(16) . . . . ?
F1 Ru2 P6 C31 147.7(2) . . . . ?
P5 Ru2 P6 C31 22.01(15) . . . . ?
P4 Ru2 P6 C31 -76.09(15) . . . . ?
Ru1 Ru2 P6 C31 148.82(15) . . . . ?
C38 C37 P7 C39 57.8(3) . . . . ?
C38 C37 P7 C41 165.0(3) . . . . ?
C38 C37 P7 Ru3 -76.4(3) . . . . ?
C40 C39 P7 C37 51.5(3) . . . . ?
C40 C39 P7 C41 -55.0(3) . . . . ?
C40 C39 P7 Ru3 175.6(2) . . . . ?
C42 C41 P7 C37 -15.9(4) . . . . ?
C42 C41 P7 C39 90.8(3) . . . . ?
C42 C41 P7 Ru3 -132.2(3) . . . . ?
F4 Ru3 P7 C37 -41.4(2) . . . . ?
F5 Ru3 P7 C37 -66.75(13) . . . . ?
F6 Ru3 P7 C37 6.48(13) . . . . ?
P8 Ru3 P7 C37 105.35(13) . . . . ?
P9 Ru3 P7 C37 -160.88(13) . . . . ?
Ru4 Ru3 P7 C37 -32.80(13) . . . . ?
F4 Ru3 P7 C39 -163.0(2) . . . . ?
F5 Ru3 P7 C39 171.70(15) . . . . ?
F6 Ru3 P7 C39 -115.07(15) . . . . ?
P8 Ru3 P7 C39 -16.19(15) . . . . ?
P9 Ru3 P7 C39 77.57(15) . . . . ?
Ru4 Ru3 P7 C39 -154.35(14) . . . . ?
F4 Ru3 P7 C41 71.1(2) . . . . ?
F5 Ru3 P7 C41 45.77(14) . . . . ?
F6 Ru3 P7 C41 119.00(14) . . . . ?
P8 Ru3 P7 C41 -142.12(13) . . . . ?
P9 Ru3 P7 C41 -48.36(14) . . . . ?
Ru4 Ru3 P7 C41 79.72(13) . . . . ?
C46 C45 P8 C43 55.8(4) . . . . ?
C46 C45 P8 C47 -51.0(4) . . . . ?
C46 C45 P8 Ru3 -179.0(3) . . . . ?
C44 C43 P8 C45 56.8(3) . . . . ?
C44 C43 P8 C47 164.3(3) . . . . ?
C44 C43 P8 Ru3 -63.4(3) . . . . ?
C48 C47 P8 C45 85.1(4) . . . . ?
C48 C47 P8 C43 -21.0(4) . . . . ?
C48 C47 P8 Ru3 -152.3(4) . . . . ?
F4 Ru3 P8 C45 -10.22(15) . . . . ?
F5 Ru3 P8 C45 -53.6(4) . . . . ?
F6 Ru3 P8 C45 -84.09(15) . . . . ?
P7 Ru3 P8 C45 -179.46(14) . . . . ?
P9 Ru3 P8 C45 84.61(14) . . . . ?
Ru4 Ru3 P8 C45 -47.64(14) . . . . ?
F4 Ru3 P8 C43 105.69(14) . . . . ?
F5 Ru3 P8 C43 62.3(4) . . . . ?
F6 Ru3 P8 C43 31.82(14) . . . . ?
P7 Ru3 P8 C43 -63.55(13) . . . . ?
P9 Ru3 P8 C43 -159.48(13) . . . . ?
Ru4 Ru3 P8 C43 68.27(13) . . . . ?
F4 Ru3 P8 C47 -129.65(15) . . . . ?
F5 Ru3 P8 C47 -173.0(3) . . . . ?
F6 Ru3 P8 C47 156.49(15) . . . . ?
P7 Ru3 P8 C47 61.11(14) . . . . ?
P9 Ru3 P8 C47 -34.82(14) . . . . ?
Ru4 Ru3 P8 C47 -167.06(13) . . . . ?
C54 C53 P9 C49 56.7(3) . . . . ?
C54 C53 P9 C51 -49.9(3) . . . . ?
C54 C53 P9 Ru3 -179.2(3) . . . . ?
C50 C49 P9 C53 55.5(3) . . . . ?
C50 C49 P9 C51 162.1(3) . . . . ?
C50 C49 P9 Ru3 -60.6(3) . . . . ?
C52 C51 P9 C53 92.7(3) . . . . ?
C52 C51 P9 C49 -12.4(4) . . . . ?
C52 C51 P9 Ru3 -147.6(3) . . . . ?
F4 Ru3 P9 C53 -67.17(14) . . . . ?
F5 Ru3 P9 C53 7.30(14) . . . . ?
F6 Ru3 P9 C53 -31.4(2) . . . . ?
P8 Ru3 P9 C53 -166.21(13) . . . . ?
P7 Ru3 P9 C53 95.73(13) . . . . ?
Ru4 Ru3 P9 C53 -29.59(13) . . . . ?
F4 Ru3 P9 C49 45.86(14) . . . . ?
F5 Ru3 P9 C49 120.33(14) . . . . ?
F6 Ru3 P9 C49 81.7(2) . . . . ?
P8 Ru3 P9 C49 -53.18(13) . . . . ?
P7 Ru3 P9 C49 -151.24(13) . . . . ?
Ru4 Ru3 P9 C49 83.43(13) . . . . ?
F4 Ru3 P9 C51 174.95(15) . . . . ?
F5 Ru3 P9 C51 -110.58(15) . . . . ?
F6 Ru3 P9 C51 -149.2(2) . . . . ?
P8 Ru3 P9 C51 75.91(14) . . . . ?
P7 Ru3 P9 C51 -22.15(14) . . . . ?
Ru4 Ru3 P9 C51 -147.47(14) . . . . ?
C58 C57 P10 C59 74.2(5) . . . . ?
C58 C57 P10 C55 -34.4(5) . . . . ?
C58 C57 P10 Ru4 -157.9(4) . . . . ?
C60B C59 P10 C57 -169.7(6) . . . . ?
C60A C59 P10 C57 -58.2(9) . . . . ?
C60B C59 P10 C55 -61.7(6) . . . . ?
C60A C59 P10 C55 49.7(10) . . . . ?
C60B C59 P10 Ru4 57.5(6) . . . . ?
C60A C59 P10 Ru4 169.0(8) . . . . ?
C56 C55 P10 C57 82.2(5) . . . . ?
C56 C55 P10 C59 -23.1(5) . . . . ?
C56 C55 P10 Ru4 -146.1(4) . . . . ?
F5 Ru4 P10 C57 -147.69(19) . . . . ?
F6 Ru4 P10 C57 137.91(19) . . . . ?
F4 Ru4 P10 C57 173.7(3) . . . . ?
P11 Ru4 P10 C57 43.84(19) . . . . ?
P12 Ru4 P10 C57 -54.52(19) . . . . ?
Ru3 Ru4 P10 C57 175.74(18) . . . . ?
F5 Ru4 P10 C59 -26.2(3) . . . . ?
F6 Ru4 P10 C59 -100.6(3) . . . . ?
F4 Ru4 P10 C59 -64.8(3) . . . . ?
P11 Ru4 P10 C59 165.4(2) . . . . ?
P12 Ru4 P10 C59 67.0(2) . . . . ?
Ru3 Ru4 P10 C59 -62.7(2) . . . . ?
F5 Ru4 P10 C55 90.91(15) . . . . ?
F6 Ru4 P10 C55 16.51(15) . . . . ?
F4 Ru4 P10 C55 52.3(3) . . . . ?
P11 Ru4 P10 C55 -77.56(14) . . . . ?
P12 Ru4 P10 C55 -175.92(14) . . . . ?
Ru3 Ru4 P10 C55 54.34(14) . . . . ?
C62 C61 P11 C63 -55.9(3) . . . . ?
C62 C61 P11 C65 -158.6(3) . . . . ?
C62 C61 P11 Ru4 76.1(3) . . . . ?
C64 C63 P11 C61 -44.0(4) . . . . ?
C64 C63 P11 C65 57.4(4) . . . . ?
C64 C63 P11 Ru4 -169.4(3) . . . . ?
C66 C65 P11 C61 -52.1(3) . . . . ?
C66 C65 P11 C63 -157.5(3) . . . . ?
C66 C65 P11 Ru4 67.5(3) . . . . ?
F5 Ru4 P11 C61 19.1(3) . . . . ?
F6 Ru4 P11 C61 54.87(16) . . . . ?
F4 Ru4 P11 C61 -18.32(16) . . . . ?
P10 Ru4 P11 C61 150.65(15) . . . . ?
P12 Ru4 P11 C61 -112.61(15) . . . . ?
Ru3 Ru4 P11 C61 17.92(15) . . . . ?
F5 Ru4 P11 C63 140.9(3) . . . . ?
F6 Ru4 P11 C63 176.66(17) . . . . ?
F4 Ru4 P11 C63 103.48(17) . . . . ?
P10 Ru4 P11 C63 -87.55(17) . . . . ?
P12 Ru4 P11 C63 9.19(17) . . . . ?
Ru3 Ru4 P11 C63 139.72(17) . . . . ?
F5 Ru4 P11 C65 -94.0(3) . . . . ?
F6 Ru4 P11 C65 -58.19(16) . . . . ?
F4 Ru4 P11 C65 -131.38(16) . . . . ?
P10 Ru4 P11 C65 37.59(16) . . . . ?
P12 Ru4 P11 C65 134.34(16) . . . . ?
Ru3 Ru4 P11 C65 -95.14(15) . . . . ?
C68 C67 P12 C69 77.9(4) . . . . ?
C68 C67 P12 C71 -31.7(4) . . . . ?
C68 C67 P12 Ru4 -157.2(3) . . . . ?
C70 C69 P12 C67 -27.0(5) . . . . ?
C70 C69 P12 C71 81.2(4) . . . . ?
C70 C69 P12 Ru4 -162.5(4) . . . . ?
C72 C71 P12 C67 87.1(4) . . . . ?
C72 C71 P12 C69 -21.5(4) . . . . ?
C72 C71 P12 Ru4 -137.3(4) . . . . ?
F5 Ru4 P12 C67 141.64(18) . . . . ?
F6 Ru4 P12 C67 178.7(2) . . . . ?
F4 Ru4 P12 C67 -144.07(18) . . . . ?
P11 Ru4 P12 C67 -49.84(18) . . . . ?
P10 Ru4 P12 C67 46.63(18) . . . . ?
Ru3 Ru4 P12 C67 178.45(17) . . . . ?
F5 Ru4 P12 C69 -95.36(18) . . . . ?
F6 Ru4 P12 C69 -58.3(3) . . . . ?
F4 Ru4 P12 C69 -21.08(18) . . . . ?
P11 Ru4 P12 C69 73.15(17) . . . . ?
P10 Ru4 P12 C69 169.63(17) . . . . ?
Ru3 Ru4 P12 C69 -58.56(17) . . . . ?
F5 Ru4 P12 C71 18.55(19) . . . . ?
F6 Ru4 P12 C71 55.6(3) . . . . ?
F4 Ru4 P12 C71 92.84(19) . . . . ?
P11 Ru4 P12 C71 -172.93(18) . . . . ?
P10 Ru4 P12 C71 -76.46(18) . . . . ?
Ru3 Ru4 P12 C71 55.36(18) . . . . ?
F8 C73 S1 O2 50.6(6) . . . . ?
F9 C73 S1 O2 -172.1(6) . . . . ?
F7 C73 S1 O2 -67.9(4) . . . . ?
F8 C73 S1 O1 173.0(5) . . . . ?
F9 C73 S1 O1 -49.7(7) . . . . ?
F7 C73 S1 O1 54.5(4) . . . . ?
F8 C73 S1 O3 -67.9(6) . . . . ?
F9 C73 S1 O3 69.4(6) . . . . ?
F7 C73 S1 O3 173.6(4) . . . . ?
F11 C74 S2 O4 -56.9(5) . . . . ?
F12 C74 S2 O4 -177.3(4) . . . . ?
F10 C74 S2 O4 63.6(4) . . . . ?
F11 C74 S2 O5 62.7(5) . . . . ?
F12 C74 S2 O5 -57.7(4) . . . . ?
F10 C74 S2 O5 -176.7(4) . . . . ?
F11 C74 S2 O6 -176.5(4) . . . . ?
F12 C74 S2 O6 63.1(4) . . . . ?
F10 C74 S2 O6 -55.9(4) . . . . ?
C4S O1S C1S C2S -14.0(19) . . . . ?
O1S C1S C2S C3S 33.4(19) . . . . ?
C1S C2S C3S C4S -39.5(18) . . . . ?
C1S O1S C4S C3S -11.5(16) . . . . ?
C2S C3S C4S O1S 32.5(16) . . . . ?
C8S O2S C5S C6S -27.2(17) . . . . ?
O2S C5S C6S C7S 16.2(18) . . . . ?
C5S C6S C7S C8S 1(2) . . . . ?
C5S O2S C8S C7S 27(2) . . . . ?
C6S C7S C8S O2S -17(2) . . . . ?
